data_1547066
loop_
_publ_author_name
'Kurata, Ryohei'
'Sakamaki, Daisuke'
'Uebe, Masashi'
'Kinoshita, Mariko'
'Iwanaga, Tetsuo'
'Matsumoto, Takashi'
'Ito, Akihiro'

_publ_section_title
;
 Isolable Triradical Trication of Hexaaza[16]paracyclophane with Embedded
 9,10-Anthrylenes: A Frustrated Three-Spin System.
;
_journal_issue 16
_journal_name_full 'Organic letters'
_journal_page_first 4371
_journal_page_last 4374
_journal_paper_doi 10.1021/acs.orglett.7b02088
_journal_volume 19
_journal_year 2017
_chemical_formula_moiety 'C213.35 H122.46 B3 Cl0.88 F60 N6 O7'
_chemical_formula_sum 'C213.35 H122.46 B3 Cl0.88 F60 N6 O7'
_chemical_formula_weight 4085.54
_space_group_crystal_system monoclinic
_space_group_IT_number 14
_space_group_name_Hall '-P 2yn'
_space_group_name_H-M_alt 'P 1 21/n 1'
_symmetry_space_group_name_Hall '-P 2yn'
_symmetry_space_group_name_H-M 'P 1 21/n 1'
_atom_sites_solution_hydrogens geom
_atom_sites_solution_primary direct
_atom_sites_solution_secondary difmap
_cell_angle_alpha 90.0000
_cell_angle_beta 93.5040
_cell_angle_gamma 90.0000
_cell_formula_units_Z 4
_cell_length_a 16.3119
_cell_length_b 24.2584
_cell_length_c 46.9151
_cell_measurement_reflns_used 35864
_cell_measurement_temperature 93
_cell_measurement_theta_max 72.03
_cell_measurement_theta_min 2.91
_cell_volume 18529.628
_computing_cell_refinement 'CrysAlisPro 1.171.39.7e (Rigaku OD, 2015)'
_computing_data_collection 'CrysAlisPro 1.171.39.7e (Rigaku OD, 2015)'
_computing_data_reduction 'CrysAlisPro 1.171.39.7e (Rigaku OD, 2015)'
_computing_molecular_graphics 'CrystalStructure 4.2.3'
_computing_publication_material 'CrystalStructure 4.2.3 (Rigaku, 2016)'
_computing_structure_refinement 'SHELXL Version 2014/7 (Sheldrick, 2008)'
_computing_structure_solution 'SHELXT Version 2014/5 (Sheldrick, 2014)'
_diffrn_ambient_temperature 93
_diffrn_detector_area_resol_mean 5.811
_diffrn_measured_fraction_theta_full 0.997
_diffrn_measured_fraction_theta_max 0.996
_diffrn_measurement_device_type 'Rigaku XtaLAB P200'
_diffrn_measurement_method \w
_diffrn_radiation_type 'Cu K\a'
_diffrn_radiation_wavelength 1.54187
_diffrn_reflns_av_R_equivalents 0.0562
_diffrn_reflns_Laue_measured_fraction_full 0.997
_diffrn_reflns_Laue_measured_fraction_max 0.996
_diffrn_reflns_limit_h_max 19
_diffrn_reflns_limit_h_min -18
_diffrn_reflns_limit_k_max 22
_diffrn_reflns_limit_k_min -29
_diffrn_reflns_limit_l_max 54
_diffrn_reflns_limit_l_min -56
_diffrn_reflns_number 99863
_diffrn_reflns_point_group_measured_fraction_full 0.997
_diffrn_reflns_point_group_measured_fraction_max 0.996
_diffrn_reflns_theta_full 67.687
_diffrn_reflns_theta_max 68.249
_diffrn_reflns_theta_min 2.928
_diffrn_standards_number 0
_exptl_absorpt_coefficient_mu 1.251
_exptl_absorpt_correction_T_max 0.905
_exptl_absorpt_correction_T_min 0.404
_exptl_absorpt_correction_type multi-scan
_exptl_absorpt_process_details
;
CrysAlisPro 1.171.39.7e (Rigaku Oxford Diffraction, 2015)
Empirical absorption correction using spherical harmonics,
 implemented in SCALE3 ABSPACK scaling algorithm.
;
_exptl_crystal_colour nONE
_exptl_crystal_density_diffrn 1.464
_exptl_crystal_density_method 'not measured'
_exptl_crystal_description block
_exptl_crystal_F_000 8282.08
_exptl_crystal_size_max 0.215
_exptl_crystal_size_mid 0.114
_exptl_crystal_size_min 0.080
_refine_diff_density_max 1.13
_refine_diff_density_min -0.83
_refine_ls_extinction_method none
_refine_ls_goodness_of_fit_ref 1.073
_refine_ls_hydrogen_treatment constr
_refine_ls_number_parameters 2673
_refine_ls_number_reflns 33817
_refine_ls_number_restraints 4878
_refine_ls_R_factor_all 0.1252
_refine_ls_R_factor_gt 0.1125
_refine_ls_shift/su_max 0.015
_refine_ls_structure_factor_coef Fsqd
_refine_ls_weighting_details 'w = 1/[\s^2^(Fo^2^)+(0.1572P)^2^+71.1287P] where P=(Fo^2^+2Fc^2^)/3'
_refine_ls_weighting_scheme calc
_refine_ls_wR_factor_gt 0.3116
_refine_ls_wR_factor_ref 0.3219
_reflns_Friedel_coverage 0.000
_reflns_number_gt 28177
_reflns_number_total 33817
_reflns_threshold_expression F^2^>2.0\s(F^2^)
_cod_data_source_file ol7b02088_si_002.cif
_cod_data_source_block 2atrication
_cod_original_cell_volume 18529.5821
_cod_database_code 1547066

loop_
_space_group_symop_id
_space_group_symop_operation_xyz
1 +X,+Y,+Z
2 1/2-X,1/2+Y,1/2-Z
3 -X,-Y,-Z
4 -1/2+X,-1/2-Y,-1/2+Z

loop_
_atom_site_label
_atom_site_type_symbol
_atom_site_fract_x
_atom_site_fract_y
_atom_site_fract_z
_atom_site_U_iso_or_equiv
_atom_site_adp_type
_atom_site_occupancy
_atom_site_site_symmetry_order
_atom_site_calc_flag
_atom_site_refinement_flags_posn
_atom_site_refinement_flags_adp
_atom_site_refinement_flags_occupancy
_atom_site_disorder_assembly
_atom_site_disorder_group
F1 F -0.15465(17) 0.62356(13) 0.16571(7) 0.0408(7) Uani 1 1 d . U . . .
F2 F 0.18688(17) 0.65193(13) 0.21907(6) 0.0379(7) Uani 1 1 d . U . . .
F3 F 0.68035(18) 0.54796(14) 0.06336(7) 0.0404(7) Uani 1 1 d . U . . .
F4 F 0.66185(18) 0.62134(14) 0.17164(7) 0.0419(7) Uani 1 1 d . U . . .
F5 F 0.75014(18) 0.52898(14) 0.16097(7) 0.0431(7) Uani 1 1 d . U . . .
F6 F 0.68286(19) 0.73654(14) 0.08819(7) 0.0440(7) Uani 1 1 d . U . . .
F7 F 0.66961(18) 0.60412(15) 0.01343(7) 0.0436(7) Uani 1 1 d . U . . .
F8 F 0.07024(17) 0.73516(13) 0.19934(7) 0.0414(7) Uani 1 1 d . U . . .
F9 F -0.15742(17) 0.62620(14) 0.22438(7) 0.0417(7) Uani 1 1 d . U . . .
F10 F 0.10717(18) 0.55977(14) 0.24328(7) 0.0430(7) Uani 1 1 d . U . . .
F11 F 0.00188(17) 0.57351(14) 0.14823(7) 0.0414(7) Uani 1 1 d . U . . .
F12 F 0.04270(17) 0.50171(13) 0.19367(7) 0.0414(7) Uani 1 1 d . U . . .
F13 F 0.58205(18) 0.67571(14) 0.12991(7) 0.0430(7) Uani 1 1 d . U . . .
F14 F 0.28221(18) 0.59124(15) 0.13299(7) 0.0440(7) Uani 1 1 d . U . . .
F15 F 0.76313(18) 0.49647(14) 0.10573(7) 0.0438(7) Uani 1 1 d . U . . .
F16 F 0.44535(18) 0.62760(14) 0.09991(7) 0.0445(7) Uani 1 1 d . U . . .
F17 F 0.12749(18) 0.55836(15) 0.11499(7) 0.0452(8) Uani 1 1 d . U . . .
F18 F 0.51257(19) 0.52964(15) 0.07283(7) 0.0468(8) Uani 1 1 d . U . . .
F19 F 0.23978(18) 0.26121(14) 0.14262(7) 0.0432(7) Uani 1 1 d . U . . .
F20 F 0.16822(19) 0.15786(14) 0.15756(7) 0.0445(7) Uani 1 1 d . U . . .
F21 F -0.21803(18) 0.70769(14) 0.13679(7) 0.0452(8) Uani 1 1 d . U . . .
F22 F 0.1215(2) 0.32707(14) 0.10720(8) 0.0460(7) Uani 1 1 d . U . . .
F23 F 0.30693(17) 0.64086(14) 0.18501(7) 0.0427(7) Uani 1 1 d . U . . .
F24 F 0.00480(19) 0.29731(14) 0.19380(7) 0.0458(7) Uani 1 1 d . U . . .
F25 F -0.20912(19) 0.43630(15) 0.22105(8) 0.0489(8) Uani 1 1 d . U . . .
F26 F -0.05778(19) 0.41867(14) 0.20234(8) 0.0473(8) Uani 1 1 d . U . . .
F27 F -0.1388(2) 0.80716(14) 0.13704(8) 0.0477(8) Uani 1 1 d . U . . .
F28 F -0.0525(2) 0.72267(14) 0.24010(7) 0.0486(8) Uani 1 1 d . U . . .
F29 F 0.5678(2) 0.76836(15) 0.04686(8) 0.0493(8) Uani 1 1 d . U . . .
F30 F 0.81900(19) 0.63282(17) 0.00033(7) 0.0505(8) Uani 1 1 d . U . . .
F31 F 0.5225(2) 0.68136(16) 0.00959(7) 0.0488(8) Uani 1 1 d . U . . .
F32 F -0.25885(18) 0.54187(15) 0.23174(8) 0.0474(8) Uani 1 1 d . U . . .
F33 F 0.0079(2) 0.81816(14) 0.16748(8) 0.0482(8) Uani 1 1 d . U . . .
F34 F 0.0973(2) 0.35529(15) 0.23209(7) 0.0522(8) Uani 1 1 d . U . . .
F35 F 0.8291(2) 0.76885(15) 0.07233(8) 0.0515(8) Uani 1 1 d . U . . .
F36 F 0.42068(19) 0.47485(16) 0.03391(8) 0.0522(9) Uani 1 1 d . U . . .
F37 F 0.3337(2) 0.80567(16) 0.09594(8) 0.0531(9) Uani 1 1 d . U . . .
F38 F 0.90030(19) 0.71626(17) 0.02821(8) 0.0525(9) Uani 1 1 d . U . . .
F39 F 0.1410(2) 0.06288(15) 0.18371(8) 0.0522(8) Uani 1 1 d . U . . .
F40 F 0.3305(2) 0.31862(16) 0.18091(8) 0.0518(8) Uani 1 1 d . U . . .
F41 F 0.1529(2) 0.58036(18) 0.29777(8) 0.0586(10) Uani 1 1 d . U . . .
F42 F 0.3312(2) 0.69858(16) 0.11448(9) 0.0565(9) Uani 1 1 d . U . . .
F43 F 0.1601(2) 0.31899(16) 0.05326(8) 0.0527(8) Uani 1 1 d . U . . .
F44 F 0.4270(2) 0.62618(18) -0.02896(8) 0.0561(9) Uani 1 1 d . U . . .
F45 F 0.0723(3) 0.13445(15) 0.10863(8) 0.0571(9) Uani 1 1 d . U . . .
F46 F 0.2618(2) 0.36736(15) 0.22603(7) 0.0516(8) Uani 1 1 d . U . . .
F47 F 0.37509(19) 0.52203(18) -0.01739(8) 0.0572(10) Uani 1 1 d . U . . .
F49 F 0.0087(2) 0.36855(16) 0.15069(8) 0.0546(9) Uani 1 1 d . U . . .
F50 F 0.4523(2) 0.83816(16) 0.06190(9) 0.0577(9) Uani 1 1 d . U . . .
F51 F -0.1085(2) 0.20993(18) 0.16786(9) 0.0575(9) Uani 1 1 d . U . . .
F52 F -0.1326(2) 0.11560(19) 0.19459(9) 0.0634(10) Uani 1 1 d . U . . .
F53 F -0.0058(3) 0.74333(18) 0.29409(8) 0.0659(11) Uani 1 1 d . U . . .
F55 F -0.0107(3) 0.04009(17) 0.20259(8) 0.0595(9) Uani 1 1 d . U . . .
F56 F 0.1636(3) 0.21906(19) 0.02726(9) 0.0674(11) Uani 1 1 d . U . . .
F58 F 0.0989(3) 0.6732(2) 0.32386(8) 0.0722(12) Uani 1 1 d . U . . .
F59 F -0.0799(2) 0.1993(2) 0.10766(10) 0.0736(12) Uani 1 1 d . U . . .
F61 F 0.1232(4) 0.12678(18) 0.05644(9) 0.0783(13) Uani 1 1 d . U . . .
F68 F -0.1284(3) 0.4157(2) 0.13132(10) 0.0878(16) Uani 1 1 d . U . . .
F155 F -0.2378(3) 0.3609(4) 0.09575(13) 0.124(2) Uani 1 1 d . U . . .
F199 F -0.2114(3) 0.2521(4) 0.08437(14) 0.118(2) Uani 1 1 d . U . . .
O1 O 0.1455(2) 1.01627(15) 0.24293(8) 0.0357(8) Uani 1 1 d . U . . .
O2 O 0.7915(3) 0.7723(2) 0.29177(11) 0.0595(12) Uani 1 1 d . U . . .
O3 O 0.6076(2) 0.32331(18) 0.27894(9) 0.0478(9) Uani 1 1 d . U . . .
O4 O 0.3606(4) 0.2011(2) 0.05359(16) 0.0905(18) Uani 1 1 d . U . . .
O5 O 0.0483(2) 0.53963(18) -0.08297(8) 0.0425(9) Uani 1 1 d . U . . .
O6 O -0.1521(4) 0.9259(3) 0.03363(14) 0.0808(16) Uani 1 1 d . U . . .
N1 N 0.2664(3) 0.83999(19) 0.18241(10) 0.0383(9) Uani 1 1 d . U . . .
N2 N 0.5280(2) 0.70060(18) 0.22105(10) 0.0348(9) Uani 1 1 d . U . . .
N3 N 0.4883(2) 0.47608(18) 0.19790(9) 0.0323(8) Uani 1 1 d . U . . .
N4 N 0.3372(2) 0.41798(19) 0.08977(9) 0.0338(9) Uani 1 1 d . U . . .
N5 N 0.1543(3) 0.5799(2) 0.03000(10) 0.0365(9) Uani 1 1 d . U . . .
N6 N 0.0860(3) 0.7843(2) 0.08170(10) 0.0402(10) Uani 1 1 d . U . . .
C1 C 0.3333(3) 0.8061(2) 0.19320(12) 0.0378(10) Uani 1 1 d . U . . .
C2 C 0.3241(3) 0.7728(2) 0.21697(12) 0.0361(10) Uani 1 1 d . U . . .
C3 C 0.2495(3) 0.7703(2) 0.23176(12) 0.0373(11) Uani 1 1 d . U . . .
H3 H 0.2045 0.7912 0.2252 0.045 Uiso 1 1 calc R U . . .
C4 C 0.2439(3) 0.7386(2) 0.25479(13) 0.0398(11) Uani 1 1 d . U . . .
H4 H 0.1946 0.7373 0.2637 0.048 Uiso 1 1 calc R U . . .
C5 C 0.3111(3) 0.7067(2) 0.26590(13) 0.0391(11) Uani 1 1 d . U . . .
H5 H 0.3069 0.6863 0.2825 0.047 Uiso 1 1 calc R U . . .
C6 C 0.3825(3) 0.7061(2) 0.25201(12) 0.0370(11) Uani 1 1 d . U . . .
H6 H 0.4261 0.6844 0.2592 0.044 Uiso 1 1 calc R U . . .
C7 C 0.3915(3) 0.7375(2) 0.22699(12) 0.0356(10) Uani 1 1 d . U . . .
C8 C 0.4630(3) 0.7373(2) 0.21159(12) 0.0371(10) Uani 1 1 d . U . . .
C9 C 0.4729(3) 0.7706(2) 0.18785(12) 0.0369(10) Uani 1 1 d . U . . .
C10 C 0.5446(3) 0.7697(2) 0.17238(13) 0.0414(11) Uani 1 1 d . U . . .
H10 H 0.5870 0.7456 0.1780 0.050 Uiso 1 1 calc R U . . .
C11 C 0.5530(4) 0.8032(3) 0.14941(13) 0.0459(12) Uani 1 1 d . U . . .
H11 H 0.6003 0.8014 0.1393 0.055 Uiso 1 1 calc R U . . .
C12 C 0.4889(4) 0.8411(3) 0.14090(14) 0.0462(12) Uani 1 1 d . U . . .
H12 H 0.4957 0.8651 0.1257 0.055 Uiso 1 1 calc R U . . .
C13 C 0.4188(3) 0.8424(3) 0.15467(13) 0.0445(12) Uani 1 1 d . U . . .
H13 H 0.3775 0.8669 0.1486 0.053 Uiso 1 1 calc R U . . .
C14 C 0.4068(3) 0.8070(2) 0.17829(12) 0.0370(10) Uani 1 1 d . U . . .
C15 C 0.5182(3) 0.6444(2) 0.21524(11) 0.0340(10) Uani 1 1 d . U . . .
C16 C 0.5398(3) 0.6040(2) 0.23607(12) 0.0372(11) Uani 1 1 d . U . . .
H16 H 0.5631 0.6148 0.2538 0.045 Uiso 1 1 calc R U . . .
C17 C 0.5274(3) 0.5509(2) 0.23076(12) 0.0362(10) Uani 1 1 d . U . . .
H17 H 0.5392 0.5255 0.2453 0.043 Uiso 1 1 calc R U . . .
C18 C 0.4968(3) 0.5315(2) 0.20364(11) 0.0321(10) Uani 1 1 d . U . . .
C19 C 0.4738(3) 0.5716(2) 0.18270(11) 0.0330(10) Uani 1 1 d . U . . .
H19 H 0.4529 0.5605 0.1647 0.040 Uiso 1 1 calc R U . . .
C20 C 0.4821(3) 0.6264(2) 0.18874(11) 0.0332(10) Uani 1 1 d . U . . .
H20 H 0.4637 0.6523 0.1752 0.040 Uiso 1 1 calc R U . . .
C21 C 0.4494(3) 0.4580(2) 0.17089(11) 0.0328(10) Uani 1 1 d . U . . .
C22 C 0.3630(3) 0.4593(2) 0.16709(11) 0.0321(10) Uani 1 1 d . U . . .
C23 C 0.3126(3) 0.4733(2) 0.18982(11) 0.0325(10) Uani 1 1 d . U . . .
H23 H 0.3367 0.4844 0.2074 0.039 Uiso 1 1 calc R U . . .
C24 C 0.2292(3) 0.4704(2) 0.18592(11) 0.0350(10) Uani 1 1 d . U . . .
H24 H 0.1967 0.4801 0.2007 0.042 Uiso 1 1 calc R U . . .
C25 C 0.1912(3) 0.4525(2) 0.15936(11) 0.0354(10) Uani 1 1 d . U . . .
H25 H 0.1344 0.4495 0.1572 0.043 Uiso 1 1 calc R U . . .
C26 C 0.2369(3) 0.4400(2) 0.13726(11) 0.0346(10) Uani 1 1 d . U . . .
H26 H 0.2111 0.4289 0.1200 0.042 Uiso 1 1 calc R U . . .
C27 C 0.3248(3) 0.4435(2) 0.14013(11) 0.0323(10) Uani 1 1 d . U . . .
C28 C 0.3749(3) 0.4307(2) 0.11757(11) 0.0336(10) Uani 1 1 d . U . . .
C29 C 0.4611(3) 0.4285(2) 0.12143(11) 0.0335(10) Uani 1 1 d . U . . .
C30 C 0.5131(3) 0.4162(2) 0.09885(12) 0.0391(11) Uani 1 1 d . U . . .
H30 H 0.4897 0.4105 0.0805 0.047 Uiso 1 1 calc R U . . .
C31 C 0.5960(3) 0.4128(3) 0.10355(13) 0.0444(12) Uani 1 1 d . U . . .
H31 H 0.6286 0.4028 0.0888 0.053 Uiso 1 1 calc R U . . .
C32 C 0.6324(3) 0.4246(2) 0.13101(12) 0.0412(12) Uani 1 1 d . U . . .
H32 H 0.6892 0.4219 0.1341 0.049 Uiso 1 1 calc R U . . .
C33 C 0.5872(3) 0.4395(2) 0.15288(12) 0.0381(11) Uani 1 1 d . U . . .
H33 H 0.6133 0.4480 0.1705 0.046 Uiso 1 1 calc R U . . .
C34 C 0.4990(3) 0.4424(2) 0.14917(11) 0.0332(10) Uani 1 1 d . U . . .
C35 C 0.2929(3) 0.4582(2) 0.07474(11) 0.0340(10) Uani 1 1 d . U . . .
C36 C 0.2324(3) 0.4444(2) 0.05271(11) 0.0364(10) Uani 1 1 d . U . . .
H36 H 0.2229 0.4075 0.0482 0.044 Uiso 1 1 calc R U . . .
C37 C 0.1895(3) 0.4831(2) 0.03855(11) 0.0369(11) Uani 1 1 d . U . . .
H37 H 0.1517 0.4726 0.0239 0.044 Uiso 1 1 calc R U . . .
C38 C 0.1995(3) 0.5400(2) 0.04504(11) 0.0355(10) Uani 1 1 d . U . . .
C39 C 0.2570(3) 0.5542(2) 0.06751(11) 0.0346(10) Uani 1 1 d . U . . .
H39 H 0.2641 0.5910 0.0726 0.041 Uiso 1 1 calc R U . . .
C40 C 0.3023(3) 0.5146(2) 0.08180(11) 0.0352(10) Uani 1 1 d . U . . .
H40 H 0.3402 0.5249 0.0965 0.042 Uiso 1 1 calc R U . . .
C41 C 0.1374(3) 0.6320(2) 0.04290(11) 0.0353(10) Uani 1 1 d . U . . .
C42 C 0.0687(3) 0.6357(2) 0.05987(11) 0.0366(10) Uani 1 1 d . U . . .
C43 C 0.0150(3) 0.5904(2) 0.06380(12) 0.0387(11) Uani 1 1 d . U . . .
H43 H 0.0245 0.5570 0.0549 0.046 Uiso 1 1 calc R U . . .
C44 C -0.0501(3) 0.5955(3) 0.08044(12) 0.0410(11) Uani 1 1 d . U . . .
H44 H -0.0842 0.5654 0.0831 0.049 Uiso 1 1 calc R U . . .
C45 C -0.0659(3) 0.6464(3) 0.09375(12) 0.0417(12) Uani 1 1 d . U . . .
H45 H -0.1109 0.6494 0.1049 0.050 Uiso 1 1 calc R U . . .
C46 C -0.0169(3) 0.6909(2) 0.09061(12) 0.0393(11) Uani 1 1 d . U . . .
H46 H -0.0276 0.7236 0.1000 0.047 Uiso 1 1 calc R U . . .
C47 C 0.0514(3) 0.6877(2) 0.07279(11) 0.0363(10) Uani 1 1 d . U . . .
C48 C 0.1018(3) 0.7328(2) 0.06827(12) 0.0378(11) Uani 1 1 d . U . . .
C49 C 0.1693(3) 0.7297(2) 0.05038(12) 0.0395(11) Uani 1 1 d . U . . .
C50 C 0.2178(3) 0.7761(3) 0.04455(13) 0.0452(12) Uani 1 1 d . U . . .
H50 H 0.2060 0.8102 0.0524 0.054 Uiso 1 1 calc R U . . .
C51 C 0.2822(4) 0.7709(3) 0.02738(13) 0.0494(13) Uani 1 1 d . U . . .
H51 H 0.3135 0.8017 0.0233 0.059 Uiso 1 1 calc R U . . .
C52 C 0.3018(4) 0.7187(3) 0.01564(14) 0.0484(13) Uani 1 1 d . U . . .
H52 H 0.3468 0.7156 0.0045 0.058 Uiso 1 1 calc R U . . .
C53 C 0.2564(3) 0.6739(3) 0.02051(12) 0.0422(12) Uani 1 1 d . U . . .
H53 H 0.2698 0.6402 0.0126 0.051 Uiso 1 1 calc R U . . .
C54 C 0.1869(3) 0.6779(2) 0.03795(12) 0.0383(11) Uani 1 1 d . U . . .
C55 C 0.1328(3) 0.7987(2) 0.10624(12) 0.0387(11) Uani 1 1 d . U . . .
C56 C 0.1469(3) 0.8547(2) 0.11418(13) 0.0412(11) Uani 1 1 d . U . . .
H56 H 0.1263 0.8826 0.1022 0.049 Uiso 1 1 calc R U . . .
C57 C 0.1893(3) 0.8678(2) 0.13844(12) 0.0405(11) Uani 1 1 d . U . . .
H57 H 0.1965 0.9047 0.1434 0.049 Uiso 1 1 calc R U . . .
C58 C 0.2235(3) 0.8263(2) 0.15672(12) 0.0384(11) Uani 1 1 d . U . . .
C59 C 0.2160(3) 0.7708(2) 0.14829(12) 0.0376(11) Uani 1 1 d . U . . .
H59 H 0.2413 0.7433 0.1595 0.045 Uiso 1 1 calc R U . . .
C60 C 0.1714(3) 0.7572(2) 0.12363(12) 0.0383(11) Uani 1 1 d . U . . .
H60 H 0.1664 0.7205 0.1182 0.046 Uiso 1 1 calc R U . . .
C61 C 0.2388(3) 0.8858(2) 0.19831(11) 0.0363(10) Uani 1 1 d . U . . .
C62 C 0.1532(3) 0.8930(2) 0.20104(12) 0.0399(11) Uani 1 1 d . U . . .
H62 H 0.1163 0.8675 0.1929 0.048 Uiso 1 1 calc R U . . .
C63 C 0.1253(3) 0.9367(2) 0.21533(12) 0.0372(11) Uani 1 1 d . U . . .
H63 H 0.0691 0.9418 0.2163 0.045 Uiso 1 1 calc R U . . .
C64 C 0.1805(3) 0.9746(2) 0.22877(11) 0.0329(10) Uani 1 1 d . U . . .
C65 C 0.2651(3) 0.9661(2) 0.22704(12) 0.0369(11) Uani 1 1 d . U . . .
H65 H 0.3023 0.9904 0.2361 0.044 Uiso 1 1 calc R U . . .
C66 C 0.2932(3) 0.9222(2) 0.21211(12) 0.0358(10) Uani 1 1 d . U . . .
H66 H 0.3494 0.9168 0.2112 0.043 Uiso 1 1 calc R U . . .
C67 C 0.5951(3) 0.7211(2) 0.23852(12) 0.0366(10) Uani 1 1 d . U . . .
C68 C 0.5862(3) 0.7671(2) 0.25476(12) 0.0394(11) Uani 1 1 d . U . . .
H68 H 0.5363 0.7858 0.2537 0.047 Uiso 1 1 calc R U . . .
C69 C 0.6505(3) 0.7868(2) 0.27286(13) 0.0418(12) Uani 1 1 d . U . . .
H69 H 0.6440 0.8183 0.2838 0.050 Uiso 1 1 calc R U . . .
C70 C 0.7246(3) 0.7583(3) 0.27424(13) 0.0432(12) Uani 1 1 d . U . . .
C71 C 0.7353(3) 0.7126(3) 0.25739(13) 0.0457(12) Uani 1 1 d . U . . .
H71 H 0.7854 0.6941 0.2584 0.055 Uiso 1 1 calc R U . . .
C72 C 0.6721(3) 0.6943(3) 0.23914(13) 0.0420(12) Uani 1 1 d . U . . .
H72 H 0.6799 0.6644 0.2272 0.050 Uiso 1 1 calc R U . . .
C73 C 0.5217(3) 0.4351(2) 0.21729(11) 0.0326(10) Uani 1 1 d . U . . .
C74 C 0.6030(3) 0.4386(2) 0.22865(12) 0.0371(11) Uani 1 1 d . U . . .
H74 H 0.6373 0.4659 0.2222 0.044 Uiso 1 1 calc R U . . .
C75 C 0.6328(3) 0.4022(2) 0.24926(12) 0.0386(11) Uani 1 1 d . U . . .
H75 H 0.6861 0.4060 0.2572 0.046 Uiso 1 1 calc R U . . .
C76 C 0.5840(3) 0.3602(2) 0.25813(12) 0.0384(11) Uani 1 1 d . U . . .
C77 C 0.5041(3) 0.3538(2) 0.24582(13) 0.0436(12) Uani 1 1 d . U . . .
H77 H 0.4716 0.3246 0.2513 0.052 Uiso 1 1 calc R U . . .
C78 C 0.4735(3) 0.3912(2) 0.22542(12) 0.0380(11) Uani 1 1 d . U . . .
H78 H 0.4205 0.3868 0.2172 0.046 Uiso 1 1 calc R U . . .
C79 C 0.3429(3) 0.3613(2) 0.08016(12) 0.0374(10) Uani 1 1 d . U . . .
C80 C 0.3391(3) 0.3195(3) 0.09983(15) 0.0472(13) Uani 1 1 d . U . . .
H80 H 0.3319 0.3280 0.1188 0.057 Uiso 1 1 calc R U . . .
C81 C 0.3458(4) 0.2650(3) 0.09165(18) 0.0597(15) Uani 1 1 d . U . . .
H81 H 0.3436 0.2369 0.1050 0.072 Uiso 1 1 calc R U . . .
C82 C 0.3561(5) 0.2529(3) 0.0630(2) 0.0673(16) Uani 1 1 d . U . . .
C83 C 0.3612(4) 0.2959(3) 0.04350(17) 0.0607(16) Uani 1 1 d . U . . .
H83 H 0.3685 0.2879 0.0244 0.073 Uiso 1 1 calc R U . . .
C84 C 0.3558(3) 0.3491(3) 0.05189(14) 0.0458(12) Uani 1 1 d . U . . .
H84 H 0.3607 0.3774 0.0387 0.055 Uiso 1 1 calc R U . . .
C85 C 0.1253(3) 0.5713(2) 0.00116(11) 0.0359(10) Uani 1 1 d . U . . .
C86 C 0.1744(3) 0.5443(2) -0.01789(11) 0.0367(11) Uani 1 1 d . U . . .
H86 H 0.2265 0.5325 -0.0115 0.044 Uiso 1 1 calc R U . . .
C87 C 0.1478(3) 0.5350(2) -0.04546(12) 0.0393(11) Uani 1 1 d . U . . .
H87 H 0.1818 0.5173 -0.0578 0.047 Uiso 1 1 calc R U . . .
C88 C 0.0688(3) 0.5521(2) -0.05520(12) 0.0374(11) Uani 1 1 d . U . . .
C89 C 0.0207(3) 0.5816(2) -0.03715(12) 0.0389(11) Uani 1 1 d . U . . .
H89 H -0.0300 0.5953 -0.0440 0.047 Uiso 1 1 calc R U . . .
C90 C 0.0479(3) 0.5906(2) -0.00905(12) 0.0394(11) Uani 1 1 d . U . . .
H90 H 0.0148 0.6096 0.0031 0.047 Uiso 1 1 calc R U . . .
C91 C 0.0241(3) 0.8204(2) 0.06942(14) 0.0431(12) Uani 1 1 d . U . . .
C92 C 0.0078(4) 0.8213(3) 0.03985(14) 0.0481(13) Uani 1 1 d . U . . .
H92 H 0.0373 0.7989 0.0281 0.058 Uiso 1 1 calc R U . . .
C93 C -0.0524(4) 0.8560(3) 0.02819(17) 0.0581(15) Uani 1 1 d . U . . .
H93 H -0.0645 0.8560 0.0086 0.070 Uiso 1 1 calc R U . . .
C94 C -0.0952(4) 0.8907(3) 0.04554(18) 0.0626(16) Uani 1 1 d . U . . .
C95 C -0.0811(4) 0.8884(3) 0.07512(17) 0.0539(14) Uani 1 1 d . U . . .
H95 H -0.1107 0.9109 0.0868 0.065 Uiso 1 1 calc R U . . .
C96 C -0.0238(3) 0.8529(3) 0.08662(15) 0.0476(13) Uani 1 1 d . U . . .
H96 H -0.0162 0.8501 0.1064 0.057 Uiso 1 1 calc R U . . .
C97 C 0.1966(3) 1.0618(2) 0.25199(12) 0.0386(11) Uani 1 1 d . U . . .
H97A H 0.2227 1.0766 0.2359 0.046 Uiso 1 1 calc R U . . .
H97B H 0.2377 1.0495 0.2661 0.046 Uiso 1 1 calc R U . . .
H97C H 0.1636 1.0898 0.2601 0.046 Uiso 1 1 calc R U . . .
C98 C 0.7844(5) 0.8160(4) 0.31151(18) 0.072(2) Uani 1 1 d . U . . .
H98A H 0.7632 0.8481 0.3016 0.086 Uiso 1 1 calc R U . . .
H98B H 0.8375 0.8242 0.3205 0.086 Uiso 1 1 calc R U . . .
H98C H 0.7477 0.8054 0.3258 0.086 Uiso 1 1 calc R U . . .
C99 C 0.6914(4) 0.3244(3) 0.28956(15) 0.0534(15) Uani 1 1 d . U . . .
H99A H 0.7264 0.3248 0.2738 0.064 Uiso 1 1 calc R U . . .
H99B H 0.7031 0.2923 0.3011 0.064 Uiso 1 1 calc R U . . .
H99C H 0.7013 0.3569 0.3009 0.064 Uiso 1 1 calc R U . . .
C101 C -0.0320(4) 0.5544(3) -0.09443(13) 0.0475(14) Uani 1 1 d . U . . .
H10D H -0.0375 0.5449 -0.1143 0.057 Uiso 1 1 calc R U . . .
H10E H -0.0400 0.5933 -0.0923 0.057 Uiso 1 1 calc R U . . .
H10F H -0.0725 0.5348 -0.0844 0.057 Uiso 1 1 calc R U . . .
C103 C -0.1064(3) 0.7645(2) 0.15191(12) 0.0378(11) Uani 1 1 d . U . . .
C104 C -0.0323(3) 0.7701(2) 0.16783(12) 0.0362(10) Uani 1 1 d . U . . .
C105 C -0.0025(3) 0.7257(2) 0.18397(12) 0.0362(10) Uani 1 1 d . U . . .
C106 C -0.0398(3) 0.6749(2) 0.18565(11) 0.0340(10) Uani 1 1 d . U . . .
C107 C -0.1124(3) 0.6715(2) 0.16809(12) 0.0351(10) Uani 1 1 d . U . . .
C108 C -0.1459(3) 0.7145(2) 0.15231(12) 0.0361(10) Uani 1 1 d . U . . .
C109 C 0.0763(4) 0.6632(3) 0.29657(13) 0.0513(13) Uani 1 1 d . U . . .
C110 C 0.1030(3) 0.6171(3) 0.28310(13) 0.0456(12) Uani 1 1 d . U . . .
C111 C 0.0793(3) 0.6068(2) 0.25497(12) 0.0399(11) Uani 1 1 d . U . . .
C112 C 0.0289(3) 0.6417(2) 0.23807(12) 0.0362(10) Uani 1 1 d . U . . .
C113 C 0.0006(3) 0.6864(2) 0.25271(13) 0.0416(11) Uani 1 1 d . U . . .
C114 C 0.0229(4) 0.6986(3) 0.28149(13) 0.0484(13) Uani 1 1 d . U . . .
C115 C -0.1596(3) 0.4793(2) 0.21699(12) 0.0389(11) Uani 1 1 d . U . . .
C116 C -0.1826(3) 0.5328(2) 0.22226(12) 0.0379(11) Uani 1 1 d . U . . .
C117 C -0.1304(3) 0.5754(2) 0.21815(12) 0.0357(10) Uani 1 1 d . U . . .
C118 C -0.0531(3) 0.5696(2) 0.20754(11) 0.0340(10) Uani 1 1 d . U . . .
C119 C -0.0319(3) 0.5150(2) 0.20297(12) 0.0375(11) Uani 1 1 d . U . . .
C120 C -0.0817(3) 0.4705(2) 0.20720(12) 0.0376(11) Uani 1 1 d . U . . .
C121 C 0.2191(3) 0.5993(2) 0.14964(11) 0.0355(10) Uani 1 1 d . U . . .
C122 C 0.2314(3) 0.6230(2) 0.17602(11) 0.0331(10) Uani 1 1 d . U . . .
C123 C 0.1663(3) 0.6292(2) 0.19366(11) 0.0329(10) Uani 1 1 d . U . . .
C124 C 0.0868(3) 0.6128(2) 0.18584(11) 0.0320(10) Uani 1 1 d . U . . .
C125 C 0.0777(3) 0.5905(2) 0.15857(12) 0.0346(10) Uani 1 1 d . U . . .
C126 C 0.1406(3) 0.5825(2) 0.14043(11) 0.0359(10) Uani 1 1 d . U . . .
C127 C 0.8252(3) 0.7022(3) 0.03556(13) 0.0431(12) Uani 1 1 d . U . . .
C128 C 0.7832(3) 0.6603(3) 0.02137(12) 0.0423(12) Uani 1 1 d . U . . .
C129 C 0.7052(3) 0.6460(2) 0.02893(12) 0.0394(11) Uani 1 1 d . U . . .
C130 C 0.6664(3) 0.6697(2) 0.05149(11) 0.0365(10) Uani 1 1 d . U . . .
C131 C 0.7123(3) 0.7112(3) 0.06524(12) 0.0403(11) Uani 1 1 d . U . . .
C132 C 0.7893(3) 0.7280(3) 0.05773(13) 0.0430(12) Uani 1 1 d . U . . .
C133 C 0.4221(3) 0.5510(3) 0.00221(13) 0.0470(12) Uani 1 1 d . U . . .
C134 C 0.4456(3) 0.5269(3) 0.02799(13) 0.0435(12) Uani 1 1 d . U . . .
C135 C 0.4952(3) 0.5558(3) 0.04797(12) 0.0405(11) Uani 1 1 d . U . . .
C136 C 0.5254(3) 0.6079(3) 0.04299(12) 0.0393(11) Uani 1 1 d . U . . .
C137 C 0.4985(3) 0.6301(3) 0.01644(12) 0.0419(11) Uani 1 1 d . U . . .
C138 C 0.4489(3) 0.6025(3) -0.00368(13) 0.0455(12) Uani 1 1 d . U . . .
C139 C 0.3919(3) 0.7696(3) 0.08861(13) 0.0447(12) Uani 1 1 d . U . . .
C140 C 0.3908(3) 0.7158(3) 0.09782(13) 0.0442(12) Uani 1 1 d . U . . .
C141 C 0.4511(3) 0.6806(2) 0.09003(13) 0.0412(11) Uani 1 1 d . U . . .
C142 C 0.5159(3) 0.6945(2) 0.07361(12) 0.0385(11) Uani 1 1 d . U . . .
C143 C 0.5127(3) 0.7486(2) 0.06444(12) 0.0416(11) Uani 1 1 d . U . . .
C144 C 0.4528(4) 0.7862(3) 0.07155(14) 0.0458(12) Uani 1 1 d . U . . .
C145 C 0.7106(3) 0.5567(2) 0.13947(11) 0.0364(10) Uani 1 1 d . U . . .
C146 C 0.7163(3) 0.5399(2) 0.11137(12) 0.0369(10) Uani 1 1 d . U . . .
C147 C 0.6723(3) 0.5675(2) 0.08991(11) 0.0363(10) Uani 1 1 d . U . . .
C148 C 0.6230(3) 0.6141(2) 0.09382(11) 0.0364(10) Uani 1 1 d . U . . .
C149 C 0.6229(3) 0.6303(2) 0.12247(12) 0.0359(10) Uani 1 1 d . U . . .
C150 C 0.6645(3) 0.6033(2) 0.14477(11) 0.0362(10) Uani 1 1 d . U . . .
C151 C 0.0035(4) 0.0873(3) 0.18935(13) 0.0485(13) Uani 1 1 d . U . . .
C152 C 0.0801(4) 0.0998(3) 0.17972(13) 0.0449(12) Uani 1 1 d . U . . .
C153 C 0.0910(3) 0.1490(2) 0.16601(13) 0.0417(11) Uani 1 1 d . U . . .
C154 C 0.0314(3) 0.1882(3) 0.15982(13) 0.0428(11) Uani 1 1 d . U . . .
C155 C -0.0445(3) 0.1749(3) 0.17083(13) 0.0464(12) Uani 1 1 d . U . . .
C156 C -0.0582(4) 0.1265(3) 0.18490(14) 0.0509(13) Uani 1 1 d . U . . .
C157 C 0.2142(4) 0.3397(2) 0.20618(13) 0.0435(12) Uani 1 1 d . U . . .
C158 C 0.2486(3) 0.3149(2) 0.18374(13) 0.0417(11) Uani 1 1 d . U . . .
C159 C 0.2002(3) 0.2852(2) 0.16399(12) 0.0385(11) Uani 1 1 d . U . . .
C160 C 0.1156(3) 0.2790(2) 0.16505(12) 0.0402(11) Uani 1 1 d . U . . .
C161 C 0.0851(3) 0.3033(2) 0.18941(12) 0.0397(11) Uani 1 1 d . U . . .
C162 C 0.1312(4) 0.3334(2) 0.20929(13) 0.0433(12) Uani 1 1 d . U . . .
C163 C 0.1436(4) 0.2226(3) 0.05415(14) 0.0511(13) Uani 1 1 d . U . . .
C164 C 0.1212(4) 0.1768(3) 0.06911(15) 0.0541(14) Uani 1 1 d . U . . .
C165 C 0.0967(4) 0.1817(3) 0.09673(13) 0.0456(12) Uani 1 1 d . U . . .
C166 C 0.0951(3) 0.2316(2) 0.11150(12) 0.0394(11) Uani 1 1 d . U . . .
C167 C 0.1198(3) 0.2761(2) 0.09558(12) 0.0406(11) Uani 1 1 d . U . . .
C168 C 0.1410(3) 0.2736(3) 0.06745(13) 0.0440(12) Uani 1 1 d . U . . .
C169 C -0.1703(5) 0.3354(5) 0.10777(19) 0.084(2) Uani 1 1 d . U . . .
C170 C -0.1146(5) 0.3633(4) 0.12491(17) 0.0710(18) Uani 1 1 d . U . . .
C171 C -0.0444(4) 0.3365(3) 0.13583(14) 0.0537(14) Uani 1 1 d . U . . .
C172 C -0.0288(3) 0.2800(3) 0.13137(14) 0.0491(13) Uani 1 1 d . U . . .
C173 C -0.0883(4) 0.2536(4) 0.11395(17) 0.0626(16) Uani 1 1 d . U . . .
C174 C -0.1583(5) 0.2801(5) 0.10180(19) 0.083(2) Uani 1 1 d . U . . .
C175 C -0.2033(8) 1.0688(5) 0.1203(3) 0.145(5) Uani 1 1 d D U . . .
H17A H -0.2533 1.0563 0.1279 0.218 Uiso 1 1 calc R U . . .
H17B H -0.1892 1.1044 0.1280 0.218 Uiso 1 1 calc R U . . .
H17C H -0.2106 1.0712 0.0998 0.218 Uiso 1 1 calc R U . . .
C189 C 0.5516(6) 0.9118(4) 0.2175(2) 0.101(3) Uani 1 1 d D U . . .
H18A H 0.4952 0.9192 0.2209 0.151 Uiso 1 1 calc R U . . .
H18B H 0.5542 0.8873 0.2015 0.151 Uiso 1 1 calc R U . . .
H18C H 0.5782 0.8951 0.2341 0.151 Uiso 1 1 calc R U . . .
C197 C -0.2802(13) 1.0736(7) -0.0620(3) 0.209(7) Uani 1 1 d D U . . .
H19A H -0.2315 1.0657 -0.0501 0.314 Uiso 1 1 calc DR U . . .
H19B H -0.2795 1.1114 -0.0679 0.314 Uiso 1 1 calc R U . . .
H19C H -0.3278 1.0670 -0.0514 0.314 Uiso 1 1 calc R U . . .
C206 C 0.5420(12) 1.0251(7) 0.1036(5) 0.229(8) Uani 1 1 d D U . . .
H20A H 0.5147 1.0324 0.0853 0.344 Uiso 1 1 calc R U . . .
H20B H 0.5019 1.0215 0.1176 0.344 Uiso 1 1 calc R U . . .
H20C H 0.5785 1.0550 0.1088 0.344 Uiso 1 1 calc R U . . .
B237 B 0.0058(3) 0.6245(3) 0.20431(13) 0.0338(11) Uani 1 1 d . U . . .
B242 B 0.5821(4) 0.6470(3) 0.06542(14) 0.0387(12) Uani 1 1 d . U . . .
B245 B 0.0538(4) 0.2445(3) 0.14224(15) 0.0411(12) Uani 1 1 d . U . . .
C176 C -0.1343(4) 1.0280(3) 0.12837(16) 0.102(3) Uani 1 1 d DG U . . .
C177 C -0.0552(4) 1.0366(3) 0.11989(15) 0.103(3) Uani 1 1 d DG U . . .
H177 H -0.0441 1.0668 0.1085 0.123 Uiso 1 1 calc R U . . .
C178 C 0.0074(3) 1.0002(3) 0.12844(16) 0.102(3) Uani 1 1 d G U . . .
H178 H 0.0603 1.0060 0.1228 0.123 Uiso 1 1 calc R U . . .
C179 C -0.0093(4) 0.9552(3) 0.14547(15) 0.090(2) Uani 1 1 d G U . . .
H179 H 0.0326 0.9308 0.1512 0.108 Uiso 1 1 calc R U . . .
C180 C -0.0884(5) 0.9466(3) 0.15395(16) 0.106(3) Uani 1 1 d G U . . .
H180 H -0.0995 0.9164 0.1653 0.127 Uiso 1 1 calc R U . . .
C181 C -0.1510(4) 0.9830(3) 0.14540(17) 0.113(3) Uani 1 1 d DG U . . .
H181 H -0.2039 0.9772 0.1511 0.136 Uiso 1 1 calc R U . . .
C190 C 0.5940(5) 0.9647(3) 0.21119(16) 0.111(3) Uani 1 1 d DG U . . .
C196 C 0.6767(5) 0.9637(3) 0.20556(19) 0.117(3) Uani 1 1 d DG U . . .
H196 H 0.7048 0.9304 0.2055 0.141 Uiso 1 1 calc R U . . .
C195 C 0.7173(4) 1.0126(4) 0.2000(2) 0.133(3) Uani 1 1 d G U . . .
H195 H 0.7726 1.0120 0.1963 0.160 Uiso 1 1 calc R U . . .
C193 C 0.6753(6) 1.0624(3) 0.2002(2) 0.129(3) Uani 1 1 d G U . . .
H193 H 0.7025 1.0951 0.1965 0.155 Uiso 1 1 calc R U . . .
C192 C 0.5926(6) 1.0634(3) 0.2058(2) 0.135(3) Uani 1 1 d G U . . .
H192 H 0.5645 1.0968 0.2059 0.162 Uiso 1 1 calc R U . . .
C191 C 0.5520(4) 1.0146(3) 0.21131(19) 0.117(3) Uani 1 1 d DG U . . .
H191 H 0.4967 1.0152 0.2151 0.141 Uiso 1 1 calc R U . . .
C200 C -0.2831(9) 1.0374(5) -0.0875(3) 0.202(5) Uani 1 1 d DG U . . .
C205 C -0.3488(8) 1.0419(6) -0.1077(3) 0.204(5) Uani 1 1 d DG U . . .
H205 H -0.3910 1.0667 -0.1048 0.244 Uiso 1 1 calc R U . . .
C204 C -0.3515(10) 1.0094(7) -0.1321(3) 0.207(5) Uani 1 1 d G U . . .
H204 H -0.3954 1.0124 -0.1456 0.249 Uiso 1 1 calc R U . . .
C203 C -0.2884(12) 0.9723(6) -0.1364(3) 0.209(5) Uani 1 1 d G U . . .
H203 H -0.2901 0.9506 -0.1527 0.250 Uiso 1 1 calc R U . . .
C202 C -0.2226(10) 0.9678(6) -0.1162(4) 0.206(5) Uani 1 1 d G U . . .
H202 H -0.1804 0.9431 -0.1191 0.248 Uiso 1 1 calc R U . . .
C201 C -0.2200(8) 1.0004(6) -0.0918(3) 0.199(5) Uani 1 1 d DG U . . .
H201 H -0.1760 0.9974 -0.0783 0.239 Uiso 1 1 calc R U . . .
C207 C 0.5909(8) 0.9718(5) 0.1022(3) 0.198(5) Uani 1 1 d DG U . . .
C215 C 0.6355(9) 0.9532(6) 0.1266(2) 0.188(5) Uani 1 1 d DG U . . .
H215 H 0.6344 0.9730 0.1435 0.225 Uiso 1 1 calc R U . . .
C216 C 0.6816(9) 0.9052(6) 0.1255(3) 0.194(5) Uani 1 1 d G U . . .
H216 H 0.7114 0.8928 0.1418 0.233 Uiso 1 1 calc R U . . .
C217 C 0.6832(8) 0.8757(5) 0.1002(4) 0.183(5) Uani 1 1 d G U . . .
H217 H 0.7140 0.8435 0.0995 0.219 Uiso 1 1 calc R U . . .
C218 C 0.6386(9) 0.8942(6) 0.0758(3) 0.192(5) Uani 1 1 d G U . . .
H218 H 0.6396 0.8745 0.0589 0.230 Uiso 1 1 calc R U . . .
C219 C 0.5925(8) 0.9423(6) 0.0769(3) 0.186(5) Uani 1 1 d DG U . . .
H219 H 0.5627 0.9547 0.0606 0.224 Uiso 1 1 calc R U . . .
C100 C 0.3704(12) 0.1551(5) 0.0771(4) 0.066(4) Uani 0.471(13) 1 d . U P A 1
H10A H 0.4101 0.1667 0.0919 0.079 Uiso 0.471(13) 1 calc R U P A 1
H10B H 0.3886 0.1215 0.0687 0.079 Uiso 0.471(13) 1 calc R U P A 1
H10C H 0.3185 0.1490 0.0852 0.079 Uiso 0.471(13) 1 calc R U P A 1
C1A C 0.3518(17) 0.1941(10) 0.0185(6) 0.118(6) Uani 0.529(13) 1 d . U P A 2
H1AA H 0.3057 0.2153 0.0109 0.142 Uiso 0.529(13) 1 calc R U P A 2
H1AB H 0.3435 0.1560 0.0138 0.142 Uiso 0.529(13) 1 calc R U P A 2
H1AC H 0.4010 0.2071 0.0105 0.142 Uiso 0.529(13) 1 calc R U P A 2
O50 O 0.3077(12) 0.1629(9) -0.0125(5) 0.131(6) Uani 0.471(13) 1 d . U P A 1
O51 O 0.372(5) 0.0525(15) 0.0171(6) 0.44(5) Uani 0.529(13) 1 d . . P A 2
C102 C -0.1916(9) 0.9646(6) 0.0532(3) 0.105(5) Uani 0.675(17) 1 d . U P B 1
H10G H -0.2187 0.9441 0.0674 0.126 Uiso 0.675(17) 1 calc R U P B 1
H10H H -0.2312 0.9869 0.0425 0.126 Uiso 0.675(17) 1 calc R U P B 1
H10I H -0.1505 0.9880 0.0624 0.126 Uiso 0.675(17) 1 calc R U P B 1
C1B C -0.1790(19) 0.9234(13) 0.0028(6) 0.088(7) Uani 0.325(17) 1 d . U P B 2
H1BA H -0.1316 0.9235 -0.0084 0.105 Uiso 0.325(17) 1 calc R U P B 2
H1BB H -0.2126 0.9548 -0.0021 0.105 Uiso 0.325(17) 1 calc R U P B 2
H1BC H -0.2099 0.8902 -0.0009 0.105 Uiso 0.325(17) 1 calc R U P B 2
C7AB C -0.2091(19) 1.1800(12) 0.0431(8) 0.228(9) Uani 0.558(6) 1 d D U P C 1
H7A1 H -0.1732 1.1993 0.0566 0.341 Uiso 0.558(6) 1 calc R U P C 1
H7A2 H -0.2250 1.2042 0.0275 0.341 Uiso 0.558(6) 1 calc R U P C 1
H7A3 H -0.2572 1.1681 0.0522 0.341 Uiso 0.558(6) 1 calc R U P C 1
C1BB C -0.1650(13) 1.1303(9) 0.0319(5) 0.215(6) Uani 0.558(6) 1 d DG U P C 1
C2BB C -0.2059(11) 1.0963(9) 0.0118(5) 0.225(6) Uani 0.558(6) 1 d DG U P C 1
H2BB H -0.2597 1.1042 0.0054 0.270 Uiso 0.558(6) 1 calc R U P C 1
C3BB C -0.1664(9) 1.0505(8) 0.0013(3) 0.230(7) Uani 0.558(6) 1 d G U P C 1
H3BB H -0.1938 1.0277 -0.0121 0.276 Uiso 0.558(6) 1 calc DR U P C 1
C8AB C -0.0860(7) 1.0386(9) 0.0109(5) 0.228(7) Uani 0.558(6) 1 d G U P C 1
H8AB H -0.0595 1.0080 0.0039 0.273 Uiso 0.558(6) 1 calc R U P C 1
C9AB C -0.0451(8) 1.0726(10) 0.0309(6) 0.220(6) Uani 0.558(6) 1 d G U P C 1
H9AB H 0.0087 1.0647 0.0373 0.264 Uiso 0.558(6) 1 calc R U P C 1
C0BB C -0.0846(13) 1.1185(10) 0.0414(5) 0.209(6) Uani 0.558(6) 1 d DG U P C 1
H0BB H -0.0572 1.1412 0.0548 0.251 Uiso 0.558(6) 1 calc R U P C 1
Cl1A Cl -0.0808(5) 1.2485(4) 0.02887(16) 0.137(3) Uani 0.442(6) 1 d D U P C 2
Cl1B Cl -0.1076(10) 1.1292(5) 0.0224(3) 0.210(5) Uani 0.442(6) 1 d D U P C 2
C1DD C -0.137(3) 1.1908(7) 0.0382(10) 0.203(6) Uani 0.442(6) 1 d D U P C 2
H1D1 H -0.1948 1.1974 0.0328 0.243 Uiso 0.442(6) 1 calc R U P C 2
H1D2 H -0.1320 1.1866 0.0588 0.243 Uiso 0.442(6) 1 calc R U P C 2
C6AA C -0.4153(14) 1.2230(9) 0.0513(3) 0.121(5) Uani 0.558(6) 1 d D U P C 1
H6A1 H -0.4367 1.2583 0.0453 0.181 Uiso 0.558(6) 1 calc R U P C 1
H6A2 H -0.3607 1.2188 0.0451 0.181 Uiso 0.558(6) 1 calc R U P C 1
H6A3 H -0.4499 1.1944 0.0430 0.181 Uiso 0.558(6) 1 calc R U P C 1
C4AA C -0.4134(8) 1.2189(5) 0.0839(2) 0.110(4) Uani 0.558(6) 1 d DG U P C 1
C5AA C -0.3845(9) 1.1711(5) 0.0974(3) 0.116(4) Uani 0.558(6) 1 d DG U P C 1
H5AA H -0.3663 1.1418 0.0866 0.139 Uiso 0.558(6) 1 calc R U P C 1
C0AA C -0.3828(10) 1.1670(5) 0.1269(3) 0.116(4) Uani 0.558(6) 1 d DG U P C 1
H0AA H -0.3635 1.1350 0.1360 0.140 Uiso 0.558(6) 1 calc R U P C 1
C1AA C -0.4100(9) 1.2107(6) 0.1430(2) 0.111(4) Uani 0.558(6) 1 d DG U P C 1
H1A1 H -0.4089 1.2080 0.1628 0.133 Uiso 0.558(6) 1 calc R U P C 1
C2AA C -0.4388(9) 1.2586(5) 0.1295(3) 0.104(4) Uani 0.558(6) 1 d DG U P C 1
H2AA H -0.4570 1.2878 0.1403 0.125 Uiso 0.558(6) 1 calc R U P C 1
C3AA C -0.4405(9) 1.2627(5) 0.0999(3) 0.107(4) Uani 0.558(6) 1 d DG U P C 1
H3AA H -0.4598 1.2947 0.0909 0.129 Uiso 0.558(6) 1 calc R U P C 1
C6CC C -0.422(2) 1.2426(10) 0.0558(7) 0.124(6) Uani 0.442(6) 1 d D U P C 2
H6C1 H -0.4615 1.2622 0.0435 0.186 Uiso 0.442(6) 1 calc R U P C 2
H6C2 H -0.4443 1.2372 0.0741 0.186 Uiso 0.442(6) 1 calc R U P C 2
H6C3 H -0.3724 1.2635 0.0580 0.186 Uiso 0.442(6) 1 calc R U P C 2
C4CC C -0.4042(12) 1.1859(7) 0.0424(4) 0.128(5) Uani 0.442(6) 1 d DG U P C 2
C5CC C -0.3484(13) 1.1520(9) 0.0576(4) 0.134(6) Uani 0.442(6) 1 d DG U P C 2
H5CC H -0.3244 1.1636 0.0751 0.160 Uiso 0.442(6) 1 calc R U P C 2
C0CC C -0.3283(14) 1.1009(9) 0.0466(5) 0.142(6) Uani 0.442(6) 1 d DG U P C 2
H0CC H -0.2909 1.0782 0.0568 0.170 Uiso 0.442(6) 1 calc R U P C 2
C1CC C -0.3641(15) 1.0835(8) 0.0205(5) 0.143(6) Uani 0.442(6) 1 d DG U P C 2
H1CC H -0.3506 1.0493 0.0132 0.172 Uiso 0.442(6) 1 calc R U P C 2
C2CC C -0.4199(15) 1.1174(10) 0.0053(4) 0.141(6) Uani 0.442(6) 1 d DG U P C 2
H2CC H -0.4439 1.1058 -0.0121 0.169 Uiso 0.442(6) 1 calc R U P C 2
C3CC C -0.4400(13) 1.1685(9) 0.0163(4) 0.134(6) Uani 0.442(6) 1 d DG U P C 2
H3CC H -0.4774 1.1912 0.0061 0.161 Uiso 0.442(6) 1 calc R U P C 2

loop_
_atom_site_aniso_label
_atom_site_aniso_U_11
_atom_site_aniso_U_22
_atom_site_aniso_U_33
_atom_site_aniso_U_23
_atom_site_aniso_U_13
_atom_site_aniso_U_12
F1 0.0206(13) 0.0417(16) 0.0592(19) -0.0027(14) -0.0051(12) -0.0035(12)
F2 0.0203(13) 0.0481(17) 0.0449(16) -0.0067(13) -0.0012(11) -0.0016(12)
F3 0.0295(15) 0.0492(18) 0.0424(16) -0.0078(13) 0.0014(12) 0.0038(13)
F4 0.0250(14) 0.0585(19) 0.0419(16) -0.0101(14) -0.0009(12) 0.0012(13)
F5 0.0283(15) 0.0526(18) 0.0474(17) 0.0019(14) -0.0050(12) -0.0004(13)
F6 0.0294(15) 0.0504(18) 0.0514(18) -0.0115(14) -0.0043(13) 0.0016(13)
F7 0.0253(14) 0.060(2) 0.0453(17) -0.0121(14) -0.0003(12) -0.0059(14)
F8 0.0204(13) 0.0453(17) 0.0571(18) -0.0027(14) -0.0099(12) -0.0055(12)
F9 0.0211(13) 0.0460(17) 0.0584(19) -0.0074(14) 0.0057(12) 0.0057(12)
F10 0.0259(14) 0.0469(17) 0.0559(18) 0.0011(14) 0.0004(13) 0.0106(13)
F11 0.0162(13) 0.0569(19) 0.0504(17) -0.0066(14) -0.0045(12) -0.0048(12)
F12 0.0163(13) 0.0398(16) 0.069(2) -0.0015(14) 0.0103(13) 0.0027(11)
F13 0.0278(15) 0.0511(18) 0.0497(17) -0.0099(14) -0.0005(13) 0.0055(13)
F14 0.0213(14) 0.058(2) 0.0529(18) -0.0065(15) 0.0080(12) 0.0006(13)
F15 0.0261(14) 0.0536(19) 0.0518(18) -0.0049(14) 0.0028(13) 0.0072(13)
F16 0.0244(14) 0.0465(17) 0.063(2) -0.0019(15) 0.0085(13) 0.0028(13)
F17 0.0271(15) 0.063(2) 0.0447(17) -0.0094(15) -0.0006(12) 0.0014(14)
F18 0.0288(15) 0.056(2) 0.0554(19) -0.0030(15) 0.0026(13) -0.0062(14)
F19 0.0244(14) 0.0478(18) 0.0577(19) -0.0044(14) 0.0046(13) -0.0014(13)
F20 0.0271(15) 0.0487(18) 0.0575(19) 0.0043(15) 0.0019(13) 0.0012(13)
F21 0.0208(14) 0.0535(19) 0.0593(19) -0.0013(15) -0.0127(13) -0.0019(13)
F22 0.0372(17) 0.0413(17) 0.060(2) 0.0014(14) 0.0058(14) 0.0007(13)
F23 0.0147(13) 0.0543(19) 0.0587(19) -0.0052(15) -0.0002(12) -0.0040(12)
F24 0.0311(15) 0.0513(19) 0.0554(19) 0.0046(15) 0.0066(13) 0.0049(14)
F25 0.0245(15) 0.0497(18) 0.073(2) -0.0007(16) 0.0085(14) -0.0088(13)
F26 0.0289(15) 0.0395(16) 0.074(2) -0.0019(15) 0.0100(14) -0.0034(13)
F27 0.0369(17) 0.0415(17) 0.063(2) 0.0073(15) -0.0119(15) 0.0014(13)
F28 0.0428(18) 0.0474(18) 0.0548(19) -0.0056(15) -0.0043(14) 0.0164(15)
F29 0.0344(16) 0.056(2) 0.0573(19) 0.0055(16) 0.0008(14) 0.0037(15)
F30 0.0276(15) 0.078(2) 0.0457(17) -0.0107(16) 0.0040(13) -0.0068(15)
F31 0.0310(16) 0.065(2) 0.0498(18) 0.0025(16) -0.0068(13) -0.0005(15)
F32 0.0185(14) 0.057(2) 0.068(2) -0.0041(16) 0.0112(13) 0.0003(13)
F33 0.0325(16) 0.0431(17) 0.068(2) 0.0049(15) -0.0095(15) -0.0085(14)
F34 0.057(2) 0.0510(19) 0.0488(18) -0.0011(15) 0.0062(15) 0.0047(16)
F35 0.0321(16) 0.055(2) 0.066(2) -0.0087(16) -0.0073(15) -0.0090(15)
F36 0.0278(16) 0.059(2) 0.071(2) -0.0201(17) 0.0108(15) -0.0110(14)
F37 0.0336(17) 0.058(2) 0.067(2) -0.0102(17) -0.0021(15) 0.0158(15)
F38 0.0254(15) 0.076(2) 0.0557(19) 0.0012(17) 0.0007(13) -0.0142(15)
F39 0.052(2) 0.0486(19) 0.056(2) 0.0078(15) -0.0002(16) 0.0022(16)
F40 0.0295(16) 0.060(2) 0.065(2) 0.0016(17) -0.0016(14) -0.0104(15)
F41 0.0426(19) 0.080(3) 0.053(2) 0.0071(18) -0.0042(15) 0.0221(18)
F42 0.0300(16) 0.062(2) 0.079(2) -0.0047(18) 0.0160(16) 0.0088(15)
F43 0.0462(19) 0.054(2) 0.058(2) 0.0085(16) 0.0059(15) -0.0081(16)
F44 0.0357(17) 0.081(3) 0.0500(19) -0.0100(17) -0.0109(14) 0.0064(17)
F45 0.068(2) 0.0466(19) 0.057(2) 0.0005(16) 0.0035(17) -0.0137(17)
F46 0.056(2) 0.0458(18) 0.0514(18) 0.0023(15) -0.0101(15) -0.0146(16)
F47 0.0205(14) 0.081(3) 0.069(2) -0.0329(19) -0.0055(14) -0.0015(15)
F49 0.052(2) 0.052(2) 0.060(2) 0.0071(16) 0.0083(16) 0.0172(16)
F50 0.046(2) 0.053(2) 0.073(2) 0.0061(17) -0.0022(17) 0.0121(16)
F51 0.0283(16) 0.071(2) 0.074(2) 0.0063(19) 0.0079(15) -0.0026(16)
F52 0.0394(19) 0.081(3) 0.070(2) 0.009(2) 0.0106(17) -0.0228(18)
F53 0.076(3) 0.065(2) 0.056(2) -0.0169(18) -0.0023(19) 0.017(2)
F55 0.062(2) 0.061(2) 0.056(2) 0.0092(17) 0.0040(17) -0.0167(18)
F56 0.083(3) 0.067(3) 0.054(2) -0.0068(18) 0.015(2) -0.009(2)
F58 0.076(3) 0.091(3) 0.048(2) -0.011(2) -0.0117(19) 0.015(2)
F59 0.0361(19) 0.104(3) 0.080(3) -0.011(2) -0.0095(18) -0.013(2)
F61 0.121(4) 0.052(2) 0.063(2) -0.0124(19) 0.012(2) -0.009(2)
F68 0.074(3) 0.110(4) 0.083(3) 0.027(3) 0.028(2) 0.063(3)
F155 0.059(3) 0.210(7) 0.101(4) 0.006(4) -0.010(3) 0.082(4)
F199 0.041(2) 0.198(7) 0.113(4) -0.015(4) -0.029(3) 0.004(3)
O1 0.0235(16) 0.0386(18) 0.0446(19) -0.0053(15) -0.0016(14) -0.0004(14)
O2 0.033(2) 0.075(3) 0.068(3) -0.015(2) -0.0118(19) -0.008(2)
O3 0.037(2) 0.050(2) 0.055(2) 0.0137(18) -0.0065(17) -0.0055(17)
O4 0.095(4) 0.058(3) 0.122(4) -0.030(3) 0.043(3) -0.003(3)
O5 0.0271(18) 0.058(2) 0.0415(19) -0.0063(17) -0.0066(15) 0.0061(16)
O6 0.060(3) 0.077(3) 0.102(4) 0.006(3) -0.026(3) 0.031(3)
N1 0.0265(19) 0.041(2) 0.046(2) -0.0068(18) -0.0062(17) 0.0059(17)
N2 0.0203(18) 0.036(2) 0.048(2) -0.0049(17) -0.0034(16) 0.0001(15)
N3 0.0191(17) 0.0345(19) 0.043(2) 0.0002(16) -0.0016(15) 0.0013(15)
N4 0.0190(17) 0.040(2) 0.042(2) -0.0062(16) 0.0018(15) 0.0043(15)
N5 0.0215(18) 0.045(2) 0.043(2) -0.0037(17) -0.0021(16) 0.0054(16)
N6 0.0261(19) 0.044(2) 0.049(2) -0.0063(18) -0.0077(17) 0.0044(17)
C1 0.024(2) 0.039(2) 0.049(3) -0.008(2) -0.0075(19) 0.0031(18)
C2 0.023(2) 0.037(2) 0.048(2) -0.0068(19) -0.0033(18) 0.0026(18)
C3 0.021(2) 0.038(2) 0.052(3) -0.007(2) -0.0040(19) 0.0031(19)
C4 0.022(2) 0.042(3) 0.055(3) -0.006(2) 0.001(2) -0.002(2)
C5 0.030(2) 0.038(2) 0.049(3) -0.003(2) -0.003(2) 0.001(2)
C6 0.024(2) 0.035(2) 0.051(3) -0.007(2) -0.0033(19) 0.0041(19)
C7 0.023(2) 0.037(2) 0.046(2) -0.0080(19) -0.0036(18) 0.0029(18)
C8 0.024(2) 0.038(2) 0.048(2) -0.009(2) -0.0035(18) 0.0035(18)
C9 0.026(2) 0.037(2) 0.047(2) -0.006(2) -0.0036(19) 0.0016(19)
C10 0.027(2) 0.044(3) 0.053(3) -0.005(2) -0.002(2) 0.002(2)
C11 0.032(2) 0.051(3) 0.055(3) -0.003(2) 0.002(2) 0.000(2)
C12 0.036(3) 0.049(3) 0.053(3) 0.001(2) -0.003(2) -0.004(2)
C13 0.034(3) 0.046(3) 0.052(3) -0.004(2) -0.008(2) -0.001(2)
C14 0.025(2) 0.038(2) 0.048(2) -0.008(2) -0.0043(18) 0.0041(18)
C15 0.018(2) 0.038(2) 0.046(2) -0.0052(19) 0.0012(18) 0.0006(17)
C16 0.021(2) 0.045(3) 0.045(3) -0.005(2) -0.0031(19) 0.0002(19)
C17 0.018(2) 0.045(3) 0.045(3) 0.002(2) -0.0019(18) 0.0018(19)
C18 0.0156(19) 0.034(2) 0.046(2) -0.0045(19) 0.0007(17) 0.0001(17)
C19 0.0147(19) 0.040(2) 0.044(2) -0.0019(19) -0.0005(17) 0.0015(17)
C20 0.017(2) 0.036(2) 0.047(3) -0.0035(19) 0.0005(18) 0.0023(17)
C21 0.019(2) 0.037(2) 0.041(2) -0.0005(19) -0.0023(17) -0.0013(17)
C22 0.0180(19) 0.036(2) 0.043(2) -0.0014(19) 0.0014(17) 0.0037(17)
C23 0.021(2) 0.037(2) 0.040(2) -0.0018(19) 0.0022(18) 0.0009(18)
C24 0.022(2) 0.043(3) 0.040(2) -0.002(2) 0.0035(18) 0.0034(19)
C25 0.018(2) 0.042(3) 0.045(3) -0.002(2) -0.0020(18) 0.0014(19)
C26 0.020(2) 0.044(3) 0.040(2) -0.002(2) -0.0011(18) 0.0004(19)
C27 0.021(2) 0.035(2) 0.040(2) 0.0012(18) 0.0005(17) 0.0009(17)
C28 0.020(2) 0.040(2) 0.040(2) -0.0004(19) 0.0013(17) 0.0032(18)
C29 0.018(2) 0.039(2) 0.043(2) -0.0016(19) 0.0003(17) 0.0008(17)
C30 0.024(2) 0.054(3) 0.040(2) -0.002(2) 0.0029(19) 0.002(2)
C31 0.025(2) 0.060(3) 0.049(3) -0.001(2) 0.007(2) 0.003(2)
C32 0.017(2) 0.054(3) 0.052(3) 0.003(2) 0.0012(19) 0.002(2)
C33 0.019(2) 0.048(3) 0.047(3) 0.000(2) -0.0018(18) -0.0011(19)
C34 0.019(2) 0.039(2) 0.041(2) 0.0014(19) 0.0019(17) 0.0023(18)
C35 0.018(2) 0.044(2) 0.040(2) -0.0041(19) 0.0015(18) 0.0003(18)
C36 0.022(2) 0.047(3) 0.040(2) -0.005(2) -0.0006(18) -0.0023(19)
C37 0.023(2) 0.047(3) 0.041(2) -0.006(2) 0.0007(19) -0.0009(19)
C38 0.019(2) 0.046(2) 0.042(2) -0.004(2) 0.0021(18) 0.0039(18)
C39 0.020(2) 0.043(2) 0.041(2) -0.006(2) 0.0010(18) 0.0031(19)
C40 0.021(2) 0.045(3) 0.039(2) -0.003(2) 0.0002(18) 0.0027(19)
C41 0.020(2) 0.045(2) 0.040(2) -0.0063(19) -0.0025(17) 0.0064(18)
C42 0.019(2) 0.048(3) 0.042(2) -0.003(2) -0.0047(18) 0.0047(18)
C43 0.026(2) 0.045(3) 0.045(3) -0.007(2) 0.0000(19) 0.004(2)
C44 0.028(2) 0.049(3) 0.046(3) -0.003(2) 0.000(2) 0.000(2)
C45 0.023(2) 0.058(3) 0.044(3) -0.006(2) 0.0011(19) 0.004(2)
C46 0.025(2) 0.049(3) 0.043(3) -0.007(2) -0.0024(19) 0.008(2)
C47 0.021(2) 0.047(2) 0.041(2) -0.005(2) -0.0035(18) 0.0070(18)
C48 0.022(2) 0.045(2) 0.045(2) -0.006(2) -0.0075(18) 0.0064(18)
C49 0.023(2) 0.050(3) 0.044(2) -0.003(2) -0.0042(19) 0.0030(19)
C50 0.028(2) 0.054(3) 0.052(3) -0.003(2) -0.004(2) 0.000(2)
C51 0.033(3) 0.058(3) 0.057(3) 0.001(3) 0.003(2) -0.004(2)
C52 0.028(2) 0.062(3) 0.056(3) -0.002(3) 0.006(2) 0.001(2)
C53 0.026(2) 0.052(3) 0.049(3) -0.006(2) 0.003(2) 0.004(2)
C54 0.020(2) 0.050(3) 0.044(2) -0.003(2) -0.0052(18) 0.0058(19)
C55 0.022(2) 0.045(3) 0.048(3) -0.006(2) -0.0043(19) 0.0033(19)
C56 0.027(2) 0.044(3) 0.051(3) -0.005(2) -0.004(2) 0.003(2)
C57 0.029(2) 0.040(3) 0.051(3) -0.007(2) -0.004(2) 0.005(2)
C58 0.025(2) 0.043(3) 0.047(2) -0.009(2) -0.0028(19) 0.0036(19)
C59 0.025(2) 0.040(2) 0.047(3) -0.005(2) -0.002(2) 0.0067(19)
C60 0.024(2) 0.041(3) 0.050(3) -0.008(2) 0.000(2) 0.0051(19)
C61 0.025(2) 0.039(2) 0.044(2) -0.004(2) -0.0037(19) 0.0036(19)
C62 0.023(2) 0.043(3) 0.053(3) -0.006(2) -0.004(2) -0.0041(19)
C63 0.023(2) 0.041(2) 0.048(3) -0.002(2) -0.0031(19) -0.0002(19)
C64 0.024(2) 0.032(2) 0.041(2) 0.0010(18) -0.0022(18) -0.0014(18)
C65 0.024(2) 0.041(2) 0.045(3) -0.003(2) -0.0056(19) -0.0010(19)
C66 0.019(2) 0.041(2) 0.046(3) -0.003(2) -0.0043(18) 0.0006(19)
C67 0.020(2) 0.042(2) 0.047(3) -0.004(2) -0.0037(18) -0.0013(19)
C68 0.022(2) 0.047(3) 0.049(3) -0.007(2) 0.001(2) 0.001(2)
C69 0.028(2) 0.046(3) 0.052(3) -0.009(2) 0.001(2) -0.005(2)
C70 0.023(2) 0.054(3) 0.052(3) -0.008(2) -0.002(2) -0.004(2)
C71 0.023(2) 0.058(3) 0.055(3) -0.005(2) -0.003(2) 0.000(2)
C72 0.022(2) 0.053(3) 0.051(3) -0.008(2) -0.001(2) 0.002(2)
C73 0.018(2) 0.039(2) 0.041(2) 0.0009(19) 0.0008(17) 0.0030(17)
C74 0.021(2) 0.044(3) 0.046(3) 0.006(2) -0.0009(19) -0.0028(19)
C75 0.023(2) 0.043(3) 0.048(3) 0.002(2) -0.0022(19) 0.001(2)
C76 0.028(2) 0.041(2) 0.046(3) 0.005(2) -0.003(2) 0.0012(19)
C77 0.033(2) 0.042(3) 0.055(3) 0.008(2) -0.002(2) -0.008(2)
C78 0.024(2) 0.039(2) 0.050(3) 0.002(2) -0.002(2) 0.0011(19)
C79 0.017(2) 0.044(2) 0.051(3) -0.007(2) 0.0040(19) 0.0006(18)
C80 0.029(2) 0.045(3) 0.068(3) -0.008(2) 0.010(2) 0.002(2)
C81 0.041(3) 0.050(3) 0.091(4) -0.010(3) 0.023(3) 0.001(3)
C82 0.048(3) 0.052(3) 0.105(4) -0.022(3) 0.030(3) -0.002(3)
C83 0.038(3) 0.068(3) 0.078(4) -0.030(3) 0.014(3) 0.000(3)
C84 0.025(2) 0.057(3) 0.056(3) -0.015(2) 0.004(2) 0.001(2)
C85 0.022(2) 0.046(3) 0.039(2) -0.004(2) -0.0015(18) 0.0031(19)
C86 0.018(2) 0.048(3) 0.044(2) -0.003(2) -0.0012(18) 0.0039(19)
C87 0.024(2) 0.051(3) 0.043(2) -0.003(2) 0.0009(19) 0.007(2)
C88 0.025(2) 0.045(3) 0.042(2) -0.003(2) -0.0031(19) 0.004(2)
C89 0.022(2) 0.049(3) 0.045(3) -0.003(2) -0.0045(19) 0.005(2)
C90 0.021(2) 0.052(3) 0.045(3) -0.005(2) -0.0015(19) 0.008(2)
C91 0.024(2) 0.042(3) 0.061(3) -0.003(2) -0.008(2) 0.004(2)
C92 0.035(3) 0.048(3) 0.059(3) -0.002(2) -0.010(2) 0.004(2)
C93 0.043(3) 0.056(3) 0.073(4) 0.005(3) -0.018(3) 0.005(3)
C94 0.038(3) 0.059(3) 0.088(4) 0.006(3) -0.014(3) 0.010(3)
C95 0.027(2) 0.049(3) 0.085(4) 0.000(3) -0.007(2) 0.010(2)
C96 0.029(2) 0.044(3) 0.068(3) -0.005(2) -0.009(2) 0.003(2)
C97 0.034(3) 0.035(3) 0.047(3) -0.004(2) -0.001(2) -0.002(2)
C98 0.055(4) 0.079(5) 0.078(5) -0.022(4) -0.024(4) -0.001(4)
C99 0.036(3) 0.065(4) 0.058(4) 0.020(3) -0.004(3) 0.010(3)
C101 0.031(3) 0.064(4) 0.046(3) 0.000(3) -0.011(2) 0.007(3)
C103 0.025(2) 0.041(2) 0.047(3) 0.000(2) -0.0026(19) 0.0012(19)
C104 0.020(2) 0.037(2) 0.050(3) 0.000(2) -0.0035(19) -0.0028(18)
C105 0.016(2) 0.041(2) 0.050(3) -0.005(2) -0.0034(19) -0.0034(18)
C106 0.0155(19) 0.041(2) 0.045(2) -0.0048(19) 0.0002(17) 0.0007(17)
C107 0.019(2) 0.040(2) 0.047(3) -0.003(2) 0.0005(18) -0.0045(18)
C108 0.018(2) 0.043(2) 0.046(3) -0.003(2) -0.0058(19) -0.0015(18)
C109 0.043(3) 0.065(3) 0.045(3) -0.002(2) -0.003(2) 0.005(3)
C110 0.031(2) 0.057(3) 0.048(3) 0.006(2) -0.003(2) 0.005(2)
C111 0.023(2) 0.047(3) 0.049(3) 0.000(2) 0.0024(19) 0.008(2)
C112 0.021(2) 0.040(2) 0.047(2) 0.0022(19) 0.0002(18) 0.0031(18)
C113 0.032(2) 0.042(3) 0.051(3) -0.003(2) -0.001(2) 0.006(2)
C114 0.044(3) 0.053(3) 0.047(3) -0.007(2) 0.002(2) 0.005(2)
C115 0.019(2) 0.046(3) 0.052(3) 0.002(2) 0.0034(19) -0.0029(19)
C116 0.015(2) 0.048(3) 0.051(3) -0.001(2) 0.0045(19) 0.0040(18)
C117 0.019(2) 0.043(2) 0.045(3) -0.003(2) 0.0013(18) 0.0028(18)
C118 0.0169(19) 0.040(2) 0.045(2) -0.0020(19) 0.0025(17) 0.0035(17)
C119 0.016(2) 0.045(3) 0.051(3) -0.002(2) 0.0041(19) 0.0005(18)
C120 0.021(2) 0.039(2) 0.053(3) 0.000(2) 0.0045(19) 0.0026(18)
C121 0.016(2) 0.047(3) 0.044(2) -0.001(2) 0.0052(18) 0.0033(18)
C122 0.0130(19) 0.038(2) 0.048(2) 0.000(2) 0.0021(17) -0.0005(17)
C123 0.017(2) 0.035(2) 0.046(2) -0.0018(19) 0.0005(17) 0.0010(17)
C124 0.0144(19) 0.037(2) 0.044(2) -0.0003(19) -0.0006(17) 0.0008(17)
C125 0.0121(19) 0.044(3) 0.047(2) -0.002(2) -0.0016(17) 0.0005(18)
C126 0.020(2) 0.048(3) 0.040(2) -0.002(2) 0.0019(18) 0.0015(19)
C127 0.022(2) 0.058(3) 0.048(3) 0.000(2) -0.0031(19) -0.009(2)
C128 0.026(2) 0.058(3) 0.042(3) -0.003(2) -0.0024(19) -0.003(2)
C129 0.023(2) 0.051(3) 0.044(3) -0.004(2) -0.0040(19) -0.003(2)
C130 0.022(2) 0.047(3) 0.039(2) -0.002(2) -0.0025(17) 0.0001(19)
C131 0.027(2) 0.050(3) 0.043(3) -0.004(2) -0.0029(19) 0.000(2)
C132 0.028(2) 0.049(3) 0.052(3) -0.002(2) -0.007(2) -0.005(2)
C133 0.019(2) 0.068(3) 0.055(3) -0.022(2) 0.001(2) -0.003(2)
C134 0.019(2) 0.055(3) 0.058(3) -0.016(2) 0.007(2) -0.003(2)
C135 0.019(2) 0.055(3) 0.048(3) -0.010(2) 0.0040(19) -0.002(2)
C136 0.019(2) 0.054(3) 0.045(2) -0.007(2) 0.0014(18) 0.0017(19)
C137 0.022(2) 0.056(3) 0.047(3) -0.004(2) 0.0019(19) 0.000(2)
C138 0.021(2) 0.067(3) 0.048(3) -0.012(2) -0.002(2) 0.004(2)
C139 0.026(2) 0.052(3) 0.055(3) -0.007(2) -0.005(2) 0.006(2)
C140 0.027(2) 0.048(3) 0.058(3) -0.006(2) 0.000(2) 0.003(2)
C141 0.025(2) 0.046(3) 0.051(3) -0.007(2) 0.000(2) -0.001(2)
C142 0.024(2) 0.045(2) 0.045(2) -0.005(2) -0.0051(18) 0.0010(19)
C143 0.029(2) 0.046(3) 0.049(3) -0.001(2) -0.007(2) 0.003(2)
C144 0.031(2) 0.049(3) 0.056(3) -0.002(2) -0.006(2) 0.004(2)
C145 0.019(2) 0.051(3) 0.039(2) 0.001(2) -0.0026(18) -0.0047(19)
C146 0.018(2) 0.044(3) 0.048(2) -0.005(2) 0.0043(18) -0.0024(19)
C147 0.023(2) 0.046(3) 0.040(2) -0.006(2) 0.0016(18) -0.0038(19)
C148 0.021(2) 0.046(2) 0.042(2) -0.0054(19) 0.0004(18) -0.0015(19)
C149 0.019(2) 0.044(3) 0.045(2) -0.005(2) 0.0027(18) 0.0008(19)
C150 0.019(2) 0.049(3) 0.041(2) -0.006(2) 0.0023(18) -0.0047(19)
C151 0.045(3) 0.052(3) 0.048(3) 0.005(2) 0.001(2) -0.015(2)
C152 0.039(3) 0.048(3) 0.047(3) 0.000(2) -0.003(2) -0.006(2)
C153 0.032(2) 0.044(3) 0.050(3) 0.002(2) 0.002(2) -0.005(2)
C154 0.027(2) 0.049(3) 0.051(3) 0.001(2) 0.001(2) -0.006(2)
C155 0.028(2) 0.059(3) 0.053(3) 0.002(2) 0.003(2) -0.008(2)
C156 0.037(3) 0.060(3) 0.056(3) 0.002(3) 0.003(2) -0.016(2)
C157 0.043(3) 0.038(3) 0.049(3) 0.004(2) -0.003(2) -0.005(2)
C158 0.030(2) 0.042(3) 0.053(3) 0.005(2) -0.001(2) -0.008(2)
C159 0.029(2) 0.037(2) 0.050(3) 0.002(2) 0.004(2) -0.0017(19)
C160 0.029(2) 0.042(3) 0.049(3) 0.005(2) 0.0002(19) 0.0002(19)
C161 0.030(2) 0.041(3) 0.049(3) 0.008(2) 0.004(2) -0.001(2)
C162 0.043(3) 0.040(3) 0.046(3) 0.003(2) 0.002(2) 0.000(2)
C163 0.049(3) 0.055(3) 0.049(3) -0.001(2) 0.007(2) -0.006(2)
C164 0.057(3) 0.048(3) 0.057(3) -0.007(2) 0.003(3) -0.008(3)
C165 0.041(3) 0.046(3) 0.050(3) 0.001(2) 0.001(2) -0.009(2)
C166 0.023(2) 0.043(2) 0.052(3) 0.001(2) -0.0017(19) -0.0037(19)
C167 0.024(2) 0.048(3) 0.050(3) -0.001(2) 0.002(2) 0.000(2)
C168 0.030(2) 0.051(3) 0.052(3) 0.002(2) 0.003(2) -0.005(2)
C169 0.041(3) 0.134(5) 0.076(4) 0.012(4) 0.000(3) 0.042(3)
C170 0.046(3) 0.105(4) 0.063(3) 0.017(3) 0.011(3) 0.041(3)
C171 0.034(3) 0.077(3) 0.052(3) 0.014(3) 0.013(2) 0.023(3)
C172 0.024(2) 0.069(3) 0.054(3) 0.005(2) 0.003(2) 0.008(2)
C173 0.027(3) 0.091(4) 0.070(4) 0.000(3) 0.001(2) 0.008(3)
C174 0.033(3) 0.137(5) 0.079(4) -0.003(4) -0.010(3) 0.014(3)
C175 0.119(8) 0.128(9) 0.186(12) 0.010(9) -0.012(8) 0.021(7)
C189 0.089(6) 0.106(7) 0.102(7) 0.014(5) -0.036(5) -0.020(5)
C197 0.224(15) 0.187(13) 0.222(12) 0.006(10) 0.058(11) -0.023(12)
C206 0.181(14) 0.208(13) 0.298(16) -0.018(12) -0.001(13) -0.013(11)
B237 0.015(2) 0.041(2) 0.046(3) -0.002(2) 0.0001(18) 0.0004(19)
B242 0.024(2) 0.048(3) 0.044(3) -0.006(2) 0.000(2) 0.002(2)
B245 0.023(2) 0.048(3) 0.052(3) 0.002(2) 0.002(2) 0.000(2)
C176 0.089(4) 0.096(5) 0.121(5) 0.001(4) -0.004(4) 0.006(4)
C177 0.100(5) 0.096(5) 0.112(5) -0.007(4) 0.002(4) -0.004(4)
C178 0.092(5) 0.105(5) 0.109(5) -0.025(4) 0.002(4) -0.003(4)
C179 0.084(4) 0.092(4) 0.093(5) -0.028(4) -0.008(4) 0.017(4)
C180 0.106(5) 0.097(5) 0.117(5) -0.002(4) 0.011(4) 0.007(4)
C181 0.096(5) 0.112(5) 0.134(5) 0.003(5) 0.017(4) 0.006(4)
C190 0.095(5) 0.118(5) 0.120(5) -0.007(5) 0.006(4) 0.002(4)
C196 0.098(5) 0.130(5) 0.125(6) -0.001(5) 0.008(5) -0.008(4)
C195 0.120(5) 0.142(6) 0.138(6) -0.002(5) 0.014(5) -0.012(5)
C193 0.114(5) 0.137(6) 0.137(6) 0.002(5) 0.013(5) -0.006(5)
C192 0.120(6) 0.134(6) 0.150(6) 0.001(5) 0.008(5) -0.005(5)
C191 0.102(5) 0.113(5) 0.137(6) -0.013(5) 0.008(5) 0.004(4)
C200 0.203(7) 0.195(7) 0.210(7) 0.002(6) 0.026(6) -0.004(6)
C205 0.201(7) 0.197(7) 0.214(7) 0.004(6) 0.022(6) 0.002(6)
C204 0.205(7) 0.203(8) 0.214(7) 0.001(6) 0.015(6) 0.001(6)
C203 0.207(8) 0.205(8) 0.214(7) -0.006(6) 0.012(6) 0.003(6)
C202 0.207(7) 0.203(7) 0.209(8) -0.006(6) 0.014(6) 0.003(6)
C201 0.198(7) 0.193(7) 0.206(7) -0.003(6) 0.022(6) 0.000(6)
C207 0.183(7) 0.195(7) 0.216(7) 0.000(6) 0.005(6) -0.013(6)
C215 0.180(7) 0.187(7) 0.196(7) 0.001(6) 0.011(6) -0.014(6)
C216 0.189(7) 0.190(7) 0.203(7) -0.001(6) 0.011(6) -0.013(6)
C217 0.176(7) 0.181(7) 0.192(7) -0.001(6) 0.013(6) -0.019(6)
C218 0.182(7) 0.192(7) 0.201(7) 0.001(6) 0.014(6) -0.023(6)
C219 0.171(7) 0.192(7) 0.196(7) 0.000(6) 0.009(6) -0.013(6)
C100 0.087(10) 0.023(5) 0.090(9) -0.016(5) 0.028(8) 0.006(6)
C1A 0.122(12) 0.092(10) 0.144(10) -0.041(9) 0.035(9) -0.001(10)
O50 0.108(12) 0.123(12) 0.166(14) -0.048(11) 0.047(11) -0.020(10)
O51 1.00(14) 0.20(3) 0.13(2) -0.07(2) 0.01(4) -0.24(6)
C102 0.073(8) 0.093(9) 0.143(11) 0.000(8) -0.031(7) 0.044(7)
C1B 0.079(13) 0.092(14) 0.089(11) -0.011(10) -0.024(10) 0.044(11)
C7AB 0.228(14) 0.233(13) 0.223(14) 0.000(12) 0.017(13) 0.016(11)
C1BB 0.217(8) 0.216(7) 0.213(8) -0.004(6) 0.016(6) 0.010(6)
C2BB 0.225(8) 0.221(8) 0.228(8) -0.004(6) 0.011(6) 0.006(6)
C3BB 0.230(9) 0.227(9) 0.232(9) -0.007(6) 0.010(6) 0.005(6)
C8AB 0.228(9) 0.224(9) 0.231(9) -0.005(6) 0.009(6) 0.004(6)
C9AB 0.220(8) 0.218(8) 0.221(8) -0.002(6) 0.011(6) 0.004(6)
C0BB 0.210(8) 0.213(8) 0.205(8) -0.004(6) 0.016(6) 0.007(6)
Cl1A 0.123(6) 0.190(8) 0.095(4) -0.030(5) -0.015(4) 0.048(5)
Cl1B 0.221(9) 0.196(8) 0.217(9) -0.016(7) 0.060(7) 0.019(7)
C1DD 0.203(9) 0.211(8) 0.196(9) -0.008(7) 0.019(8) 0.016(7)
C6AA 0.108(10) 0.130(11) 0.124(8) 0.012(8) 0.015(8) 0.009(10)
C4AA 0.101(6) 0.111(6) 0.117(6) 0.005(5) 0.010(5) 0.007(5)
C5AA 0.114(7) 0.114(6) 0.119(6) -0.001(5) 0.012(5) 0.014(6)
C0AA 0.118(7) 0.116(6) 0.115(6) -0.001(5) 0.015(6) 0.011(6)
C1AA 0.106(7) 0.113(7) 0.113(6) -0.011(5) 0.006(5) 0.004(6)
C2AA 0.093(6) 0.106(6) 0.113(6) -0.011(5) -0.004(5) -0.003(5)
C3AA 0.097(6) 0.104(6) 0.121(6) -0.003(5) 0.001(5) 0.003(5)
C6CC 0.110(11) 0.131(11) 0.130(11) 0.017(9) 0.006(10) 0.010(10)
C4CC 0.120(10) 0.132(10) 0.128(10) 0.015(9) -0.017(8) 0.010(9)
C5CC 0.128(11) 0.130(11) 0.138(11) 0.010(9) -0.028(9) 0.014(10)
C0CC 0.141(12) 0.133(11) 0.147(12) 0.005(10) -0.030(10) 0.012(10)
C1CC 0.143(12) 0.137(12) 0.146(12) 0.007(10) -0.023(10) 0.008(10)
C2CC 0.139(12) 0.140(12) 0.140(11) 0.010(10) -0.019(10) 0.008(10)
C3CC 0.128(11) 0.137(11) 0.134(11) 0.013(9) -0.020(9) 0.009(10)

loop_
_atom_type_symbol
_atom_type_description
_atom_type_scat_dispersion_real
_atom_type_scat_dispersion_imag
_atom_type_scat_source
C C 0.0181 0.0091
;
International Tables for Crystallography
(Vol. C, Tables 4.2.6.8 and 6.1.1.4)
;
H H 0.0000 0.0000
;
International Tables for Crystallography
(Vol. C, Table 6.1.1.4)
;
B B 0.0090 0.0039
;
International Tables for Crystallography
(Vol. C, Tables 4.2.6.8 and 6.1.1.4)
;
F F 0.0727 0.0534
;
International Tables for Crystallography
(Vol. C, Tables 4.2.6.8 and 6.1.1.4)
;
N N 0.0311 0.0180
;
International Tables for Crystallography
(Vol. C, Tables 4.2.6.8 and 6.1.1.4)
;
O O 0.0492 0.0322
;
International Tables for Crystallography
(Vol. C, Tables 4.2.6.8 and 6.1.1.4)
;
Cl Cl 0.3639 0.7018
;
International Tables for Crystallography
(Vol. C, Tables 4.2.6.8 and 6.1.1.4)
;

loop_
_geom_angle_atom_site_label_1
_geom_angle_atom_site_label_2
_geom_angle_atom_site_label_3
_geom_angle
C64 O1 C97 117.7(4)
C70 O2 C98 118.9(5)
C76 O3 C99 117.4(5)
C82 O4 C100 116.3(8)
C82 O4 C1A 114.9(11)
C88 O5 C101 118.0(4)
C94 O6 C1B 122.0(11)
C94 O6 C102 117.0(8)
C58 N1 C61 118.6(4)
C58 N1 C1 120.0(4)
C61 N1 C1 121.3(4)
C15 N2 C67 122.0(4)
C15 N2 C8 118.1(4)
C67 N2 C8 119.5(4)
C18 N3 C73 121.6(4)
C18 N3 C21 120.0(4)
C73 N3 C21 118.3(4)
C35 N4 C28 119.5(4)
C35 N4 C79 123.4(4)
C28 N4 C79 116.9(4)
C38 N5 C85 121.2(5)
C38 N5 C41 120.8(4)
C85 N5 C41 118.0(4)
C55 N6 C48 118.8(4)
C55 N6 C91 121.2(5)
C48 N6 C91 120.0(4)
C2 C1 C14 122.4(5)
C2 C1 N1 119.9(5)
C14 C1 N1 117.6(5)
C1 C2 C3 123.1(5)
C1 C2 C7 119.1(5)
C3 C2 C7 117.8(5)
C4 C3 C2 121.1(5)
C4 C3 H3 119.4
C2 C3 H3 119.4
C3 C4 C5 121.6(5)
C3 C4 H4 119.2
C5 C4 H4 119.2
C6 C5 C4 119.6(5)
C6 C5 H5 120.2
C4 C5 H5 120.2
C5 C6 C7 121.6(5)
C5 C6 H6 119.2
C7 C6 H6 119.2
C8 C7 C6 123.7(5)
C8 C7 C2 118.2(5)
C6 C7 C2 118.1(5)
C9 C8 C7 123.2(5)
C9 C8 N2 119.2(5)
C7 C8 N2 117.6(5)
C8 C9 C10 122.7(5)
C8 C9 C14 118.8(5)
C10 C9 C14 118.5(5)
C11 C10 C9 121.4(5)
C11 C10 H10 119.3
C9 C10 H10 119.3
C10 C11 C12 119.8(6)
C10 C11 H11 120.1
C12 C11 H11 120.1
C13 C12 C11 120.5(6)
C13 C12 H12 119.7
C11 C12 H12 119.7
C12 C13 C14 121.3(5)
C12 C13 H13 119.3
C14 C13 H13 119.3
C1 C14 C13 123.4(5)
C1 C14 C9 118.3(5)
C13 C14 C9 118.3(5)
N2 C15 C20 120.7(5)
N2 C15 C16 121.4(5)
C20 C15 C16 117.8(5)
C17 C16 C15 121.1(5)
C17 C16 H16 119.5
C15 C16 H16 119.5
C16 C17 C18 122.2(5)
C16 C17 H17 118.9
C18 C17 H17 118.9
N3 C18 C19 121.1(5)
N3 C18 C17 121.7(5)
C19 C18 C17 117.3(5)
C20 C19 C18 120.4(5)
C20 C19 H19 119.8
C18 C19 H19 119.8
C19 C20 C15 121.0(5)
C19 C20 H20 119.5
C15 C20 H20 119.5
C34 C21 C22 122.3(5)
C34 C21 N3 118.7(4)
C22 C21 N3 119.0(4)
C21 C22 C27 119.1(5)
C21 C22 C23 121.9(5)
C27 C22 C23 119.0(4)
C24 C23 C22 120.2(5)
C24 C23 H23 119.9
C22 C23 H23 119.9
C23 C24 C25 120.6(5)
C23 C24 H24 119.7
C25 C24 H24 119.7
C26 C25 C24 120.7(5)
C26 C25 H25 119.6
C24 C25 H25 119.6
C25 C26 C27 120.7(5)
C25 C26 H26 119.7
C27 C26 H26 119.7
C28 C27 C22 118.8(4)
C28 C27 C26 122.5(5)
C22 C27 C26 118.7(5)
C29 C28 C27 122.1(5)
C29 C28 N4 118.5(4)
C27 C28 N4 119.4(4)
C28 C29 C30 123.1(5)
C28 C29 C34 118.4(5)
C30 C29 C34 118.4(4)
C31 C30 C29 121.5(5)
C31 C30 H30 119.2
C29 C30 H30 119.2
C30 C31 C32 119.6(5)
C30 C31 H31 120.2
C32 C31 H31 120.2
C33 C32 C31 121.9(5)
C33 C32 H32 119.1
C31 C32 H32 119.1
C32 C33 C34 120.7(5)
C32 C33 H33 119.7
C34 C33 H33 119.7
C21 C34 C33 123.1(5)
C21 C34 C29 119.2(4)
C33 C34 C29 117.7(5)
N4 C35 C40 121.2(4)
N4 C35 C36 121.5(5)
C40 C35 C36 117.2(5)
C37 C36 C35 121.3(5)
C37 C36 H36 119.3
C35 C36 H36 119.3
C36 C37 C38 122.0(5)
C36 C37 H37 119.0
C38 C37 H37 119.0
N5 C38 C39 121.2(5)
N5 C38 C37 121.3(5)
C39 C38 C37 117.4(5)
C40 C39 C38 120.7(5)
C40 C39 H39 119.7
C38 C39 H39 119.7
C39 C40 C35 121.3(5)
C39 C40 H40 119.4
C35 C40 H40 119.4
C54 C41 C42 121.7(5)
C54 C41 N5 120.1(5)
C42 C41 N5 118.2(5)
C41 C42 C43 122.5(5)
C41 C42 C47 118.5(5)
C43 C42 C47 119.0(5)
C44 C43 C42 120.8(5)
C44 C43 H43 119.6
C42 C43 H43 119.6
C43 C44 C45 120.2(6)
C43 C44 H44 119.9
C45 C44 H44 119.9
C46 C45 C44 121.4(5)
C46 C45 H45 119.3
C44 C45 H45 119.3
C45 C46 C47 120.2(5)
C45 C46 H46 119.9
C47 C46 H46 119.9
C48 C47 C42 119.5(5)
C48 C47 C46 122.2(5)
C42 C47 C46 118.3(5)
C47 C48 C49 122.1(5)
C47 C48 N6 119.7(5)
C49 C48 N6 118.2(5)
C50 C49 C54 119.7(5)
C50 C49 C48 122.2(5)
C54 C49 C48 118.1(5)
C51 C50 C49 120.0(6)
C51 C50 H50 120.0
C49 C50 H50 120.0
C50 C51 C52 120.5(6)
C50 C51 H51 119.7
C52 C51 H51 119.7
C53 C52 C51 121.0(6)
C53 C52 H52 119.5
C51 C52 H52 119.5
C52 C53 C54 120.2(6)
C52 C53 H53 119.9
C54 C53 H53 119.9
C41 C54 C49 120.0(5)
C41 C54 C53 121.4(5)
C49 C54 C53 118.6(5)
N6 C55 C60 120.0(5)
N6 C55 C56 122.1(5)
C60 C55 C56 117.8(5)
C57 C56 C55 121.3(5)
C57 C56 H56 119.4
C55 C56 H56 119.4
C56 C57 C58 120.8(5)
C56 C57 H57 119.6
C58 C57 H57 119.6
N1 C58 C59 120.0(5)
N1 C58 C57 120.9(5)
C59 C58 C57 119.1(5)
C60 C59 C58 120.0(5)
C60 C59 H59 120.0
C58 C59 H59 120.0
C59 C60 C55 120.7(5)
C59 C60 H60 119.7
C55 C60 H60 119.7
C66 C61 C62 118.9(5)
C66 C61 N1 121.9(5)
C62 C61 N1 119.1(5)
C63 C62 C61 120.4(5)
C63 C62 H62 119.8
C61 C62 H62 119.8
C62 C63 C64 120.6(5)
C62 C63 H63 119.7
C64 C63 H63 119.7
O1 C64 C65 125.7(5)
O1 C64 C63 115.5(4)
C65 C64 C63 118.8(5)
C66 C65 C64 120.3(5)
C66 C65 H65 119.9
C64 C65 H65 119.9
C65 C66 C61 120.8(5)
C65 C66 H66 119.6
C61 C66 H66 119.6
C68 C67 C72 119.3(5)
C68 C67 N2 120.4(5)
C72 C67 N2 120.3(5)
C67 C68 C69 121.3(5)
C67 C68 H68 119.4
C69 C68 H68 119.4
C70 C69 C68 118.6(5)
C70 C69 H69 120.7
C68 C69 H69 120.7
O2 C70 C71 114.8(5)
O2 C70 C69 124.3(6)
C71 C70 C69 120.9(5)
C72 C71 C70 120.0(5)
C72 C71 H71 120.0
C70 C71 H71 120.0
C71 C72 C67 119.9(5)
C71 C72 H72 120.1
C67 C72 H72 120.1
C78 C73 C74 118.7(5)
C78 C73 N3 120.4(4)
C74 C73 N3 120.9(5)
C75 C74 C73 120.9(5)
C75 C74 H74 119.5
C73 C74 H74 119.5
C76 C75 C74 120.2(5)
C76 C75 H75 119.9
C74 C75 H75 119.9
O3 C76 C75 124.2(5)
O3 C76 C77 115.9(5)
C75 C76 C77 119.9(5)
C78 C77 C76 119.9(5)
C78 C77 H77 120.0
C76 C77 H77 120.0
C77 C78 C73 120.2(5)
C77 C78 H78 119.9
C73 C78 H78 119.9
C80 C79 C84 120.0(6)
C80 C79 N4 118.9(5)
C84 C79 N4 121.0(5)
C79 C80 C81 120.7(6)
C79 C80 H80 119.6
C81 C80 H80 119.6
C80 C81 C82 119.0(7)
C80 C81 H81 120.5
C82 C81 H81 120.5
O4 C82 C83 118.9(8)
O4 C82 C81 121.8(8)
C83 C82 C81 119.3(7)
C84 C83 C82 121.1(7)
C84 C83 H83 119.5
C82 C83 H83 119.5
C83 C84 C79 119.8(7)
C83 C84 H84 120.1
C79 C84 H84 120.1
C86 C85 C90 118.4(5)
C86 C85 N5 120.5(4)
C90 C85 N5 121.0(5)
C87 C86 C85 121.7(5)
C87 C86 H86 119.1
C85 C86 H86 119.1
C86 C87 C88 119.6(5)
C86 C87 H87 120.2
C88 C87 H87 120.2
O5 C88 C89 125.8(5)
O5 C88 C87 114.4(5)
C89 C88 C87 119.7(5)
C90 C89 C88 120.2(5)
C90 C89 H89 119.9
C88 C89 H89 119.9
C89 C90 C85 120.1(5)
C89 C90 H90 119.9
C85 C90 H90 119.9
C92 C91 C96 119.0(5)
C92 C91 N6 119.8(5)
C96 C91 N6 121.2(6)
C93 C92 C91 119.4(6)
C93 C92 H92 120.3
C91 C92 H92 120.3
C92 C93 C94 120.5(7)
C92 C93 H93 119.7
C94 C93 H93 119.7
O6 C94 C93 119.7(7)
O6 C94 C95 120.2(7)
C93 C94 C95 120.1(6)
C96 C95 C94 119.2(7)
C96 C95 H95 120.4
C94 C95 H95 120.4
C95 C96 C91 121.5(7)
C95 C96 H96 119.2
C91 C96 H96 119.2
O1 C97 H97A 109.5
O1 C97 H97B 109.5
H97A C97 H97B 109.5
O1 C97 H97C 109.5
H97A C97 H97C 109.5
H97B C97 H97C 109.5
O2 C98 H98A 109.5
O2 C98 H98B 109.5
H98A C98 H98B 109.5
O2 C98 H98C 109.5
H98A C98 H98C 109.5
H98B C98 H98C 109.5
O3 C99 H99A 109.5
O3 C99 H99B 109.5
H99A C99 H99B 109.5
O3 C99 H99C 109.5
H99A C99 H99C 109.5
H99B C99 H99C 109.5
O5 C101 H10D 109.5
O5 C101 H10E 109.5
H10D C101 H10E 109.5
O5 C101 H10F 109.5
H10D C101 H10F 109.5
H10E C101 H10F 109.5
F27 C103 C108 121.3(4)
F27 C103 C104 120.6(5)
C108 C103 C104 118.2(5)
F33 C104 C105 121.9(4)
F33 C104 C103 119.3(5)
C105 C104 C103 118.8(5)
F8 C105 C106 119.4(5)
F8 C105 C104 114.8(4)
C106 C105 C104 125.8(5)
C105 C106 C107 112.2(5)
C105 C106 B237 120.3(4)
C107 C106 B237 127.2(5)
F1 C107 C108 115.1(4)
F1 C107 C106 120.4(5)
C108 C107 C106 124.5(5)
F21 C108 C107 120.1(5)
F21 C108 C103 119.4(5)
C107 C108 C103 120.4(5)
F58 C109 C110 121.0(6)
F58 C109 C114 120.4(6)
C110 C109 C114 118.6(6)
F41 C110 C109 119.8(5)
F41 C110 C111 119.2(6)
C109 C110 C111 120.9(5)
F10 C111 C110 117.4(5)
F10 C111 C112 118.8(5)
C110 C111 C112 123.8(5)
C113 C112 C111 113.5(5)
C113 C112 B237 127.6(5)
C111 C112 B237 118.8(5)
F28 C113 C112 121.4(5)
F28 C113 C114 113.9(5)
C112 C113 C114 124.7(5)
F53 C114 C109 120.3(6)
F53 C114 C113 121.3(6)
C109 C114 C113 118.4(6)
F25 C115 C116 122.3(5)
F25 C115 C120 119.8(5)
C116 C115 C120 117.9(5)
C117 C116 F32 121.1(5)
C117 C116 C115 120.6(5)
F32 C116 C115 118.3(5)
F9 C117 C116 116.5(4)
F9 C117 C118 119.1(5)
C116 C117 C118 124.3(5)
C117 C118 C119 113.1(5)
C117 C118 B237 119.7(5)
C119 C118 B237 127.0(4)
F12 C119 C120 114.3(5)
F12 C119 C118 120.8(5)
C120 C119 C118 124.9(5)
F26 C120 C119 122.1(5)
F26 C120 C115 118.8(5)
C119 C120 C115 119.1(5)
F14 C121 C122 120.8(4)
F14 C121 C126 120.1(5)
C122 C121 C126 119.1(5)
F23 C122 C121 119.9(4)
F23 C122 C123 119.6(5)
C121 C122 C123 120.5(4)
F2 C123 C124 122.3(5)
F2 C123 C122 114.5(4)
C124 C123 C122 123.2(5)
C123 C124 C125 113.7(5)
C123 C124 B237 125.4(5)
C125 C124 B237 120.4(4)
F11 C125 C126 115.4(5)
F11 C125 C124 119.3(4)
C126 C125 C124 125.3(4)
F17 C126 C121 120.1(5)
F17 C126 C125 121.7(4)
C121 C126 C125 118.1(5)
F38 C127 C128 120.1(5)
F38 C127 C132 121.2(5)
C128 C127 C132 118.7(5)
F30 C128 C127 119.6(5)
F30 C128 C129 120.5(5)
C127 C128 C129 119.9(5)
F7 C129 C128 114.7(5)
F7 C129 C130 121.2(5)
C128 C129 C130 124.0(5)
C129 C130 C131 113.3(5)
C129 C130 B242 126.3(5)
C131 C130 B242 119.7(5)
F6 C131 C132 116.2(5)
F6 C131 C130 119.4(5)
C132 C131 C130 124.4(5)
F35 C132 C127 120.3(5)
F35 C132 C131 120.1(5)
C127 C132 C131 119.5(5)
F47 C133 C138 121.0(6)
F47 C133 C134 119.4(6)
C138 C133 C134 119.6(5)
F36 C134 C133 120.2(5)
F36 C134 C135 120.0(6)
C133 C134 C135 119.8(6)
F18 C135 C136 121.4(5)
F18 C135 C134 115.5(5)
C136 C135 C134 123.1(6)
C135 C136 C137 113.9(5)
C135 C136 B242 127.4(5)
C137 C136 B242 118.6(5)
F31 C137 C138 116.8(5)
F31 C137 C136 119.0(5)
C138 C137 C136 124.2(6)
F44 C138 C133 120.0(5)
F44 C138 C137 120.7(6)
C133 C138 C137 119.3(6)
F37 C139 C144 120.1(6)
F37 C139 C140 120.8(6)
C144 C139 C140 119.0(6)
F42 C140 C141 121.1(6)
F42 C140 C139 119.9(5)
C141 C140 C139 119.0(6)
C140 C141 F16 115.4(5)
C140 C141 C142 125.4(6)
F16 C141 C142 119.1(5)
C143 C142 C141 112.9(5)
C143 C142 B242 127.5(5)
C141 C142 B242 119.5(5)
F29 C143 C142 121.0(5)
F29 C143 C144 114.8(5)
C142 C143 C144 124.2(6)
F50 C144 C139 118.9(5)
F50 C144 C143 121.7(6)
C139 C144 C143 119.4(6)
F5 C145 C146 120.6(5)
F5 C145 C150 120.9(5)
C146 C145 C150 118.5(5)
F15 C146 C147 121.2(5)
F15 C146 C145 119.4(5)
C147 C146 C145 119.3(5)
F3 C147 C146 115.5(5)
F3 C147 C148 119.5(5)
C146 C147 C148 125.0(5)
C149 C148 C147 112.6(5)
C149 C148 B242 127.9(5)
C147 C148 B242 119.1(5)
F13 C149 C150 114.9(5)
F13 C149 C148 120.5(5)
C150 C149 C148 124.6(5)
F4 C150 C149 121.2(5)
F4 C150 C145 119.0(5)
C149 C150 C145 119.9(5)
F55 C151 C152 121.8(6)
F55 C151 C156 120.8(6)
C152 C151 C156 117.4(6)
F39 C152 C153 122.0(5)
F39 C152 C151 118.8(6)
C153 C152 C151 119.1(6)
F20 C153 C152 114.9(5)
F20 C153 C154 118.9(5)
C152 C153 C154 126.1(5)
C153 C154 C155 112.9(6)
C153 C154 B245 120.2(5)
C155 C154 B245 126.9(5)
F51 C155 C156 116.2(5)
F51 C155 C154 120.7(6)
C156 C155 C154 123.1(6)
F52 C156 C155 120.4(6)
F52 C156 C151 118.3(6)
C155 C156 C151 121.3(6)
F46 C157 C158 120.3(5)
F46 C157 C162 120.5(6)
C158 C157 C162 119.1(5)
F40 C158 C157 120.1(5)
F40 C158 C159 119.7(5)
C157 C158 C159 120.2(5)
F19 C159 C158 116.1(5)
F19 C159 C160 119.9(5)
C158 C159 C160 124.0(5)
C159 C160 C161 112.7(5)
C159 C160 B245 126.8(5)
C161 C160 B245 120.4(5)
F24 C161 C162 116.8(5)
F24 C161 C160 118.5(5)
C162 C161 C160 124.7(5)
F34 C162 C161 121.1(5)
F34 C162 C157 119.7(5)
C161 C162 C157 119.2(6)
F56 C163 C164 121.4(6)
F56 C163 C168 120.2(6)
C164 C163 C168 118.3(6)
F61 C164 C163 119.1(6)
F61 C164 C165 120.2(6)
C163 C164 C165 120.7(6)
F45 C165 C164 115.2(6)
F45 C165 C166 121.2(5)
C164 C165 C166 123.6(6)
C167 C166 C165 113.1(5)
C167 C166 B245 117.9(5)
C165 C166 B245 128.1(5)
F22 C167 C168 115.1(5)
F22 C167 C166 119.7(5)
C168 C167 C166 125.2(6)
F43 C168 C167 121.3(6)
F43 C168 C163 119.8(5)
C167 C168 C163 118.9(6)
F155 C169 C170 121.1(10)
F155 C169 C174 118.6(9)
C170 C169 C174 120.3(7)
F68 C170 C169 119.6(7)
F68 C170 C171 120.9(8)
C169 C170 C171 119.5(9)
F49 C171 C170 114.5(7)
F49 C171 C172 121.9(5)
C170 C171 C172 123.6(8)
C173 C172 C171 114.1(6)
C173 C172 B245 118.0(6)
C171 C172 B245 127.7(6)
F59 C173 C172 119.9(6)
F59 C173 C174 116.6(7)
C172 C173 C174 123.5(8)
F199 C174 C169 121.4(8)
F199 C174 C173 119.7(10)
C169 C174 C173 118.9(8)
C176 C175 H17A 109.5
C176 C175 H17B 109.5
H17A C175 H17B 109.5
C176 C175 H17C 109.5
H17A C175 H17C 109.5
H17B C175 H17C 109.5
C190 C189 H18A 109.5
C190 C189 H18B 109.5
H18A C189 H18B 109.5
C190 C189 H18C 109.5
H18A C189 H18C 109.5
H18B C189 H18C 109.5
C200 C197 H19A 109.5
C200 C197 H19B 109.5
H19A C197 H19B 109.5
C200 C197 H19C 109.5
H19A C197 H19C 109.5
H19B C197 H19C 109.5
C207 C206 H20A 109.5
C207 C206 H20B 109.5
H20A C206 H20B 109.5
C207 C206 H20C 109.5
H20A C206 H20C 109.5
H20B C206 H20C 109.5
C124 B237 C106 101.4(4)
C124 B237 C118 113.4(4)
C106 B237 C118 113.5(4)
C124 B237 C112 113.7(4)
C106 B237 C112 112.9(4)
C118 B237 C112 102.4(4)
C142 B242 C130 115.7(5)
C142 B242 C136 101.6(4)
C130 B242 C136 112.7(5)
C142 B242 C148 112.8(5)
C130 B242 C148 100.0(4)
C136 B242 C148 114.7(5)
C154 B245 C172 112.7(5)
C154 B245 C160 103.9(5)
C172 B245 C160 112.9(5)
C154 B245 C166 113.1(5)
C172 B245 C166 101.4(5)
C160 B245 C166 113.2(4)
C177 C176 C181 120.0
C177 C176 C175 120.9(6)
C181 C176 C175 119.0(6)
C176 C177 C178 120.0
C176 C177 H177 120.0
C178 C177 H177 120.0
C177 C178 C179 120.0
C177 C178 H178 120.0
C179 C178 H178 120.0
C180 C179 C178 120.0
C180 C179 H179 120.0
C178 C179 H179 120.0
C179 C180 C181 120.0
C179 C180 H180 120.0
C181 C180 H180 120.0
C180 C181 C176 120.0
C180 C181 H181 120.0
C176 C181 H181 120.0
C196 C190 C191 120.0
C196 C190 C189 119.3(6)
C191 C190 C189 120.7(6)
C195 C196 C190 120.0
C195 C196 H196 120.0
C190 C196 H196 120.0
C196 C195 C193 120.0
C196 C195 H195 120.0
C193 C195 H195 120.0
C192 C193 C195 120.0
C192 C193 H193 120.0
C195 C193 H193 120.0
C193 C192 C191 120.0
C193 C192 H192 120.0
C191 C192 H192 120.0
C192 C191 C190 120.0
C192 C191 H191 120.0
C190 C191 H191 120.0
C205 C200 C201 120.0
C205 C200 C197 119.2(8)
C201 C200 C197 120.7(8)
C204 C205 C200 120.0
C204 C205 H205 120.0
C200 C205 H205 120.0
C205 C204 C203 120.0
C205 C204 H204 120.0
C203 C204 H204 120.0
C202 C203 C204 120.0
C202 C203 H203 120.0
C204 C203 H203 120.0
C203 C202 C201 120.0
C203 C202 H202 120.0
C201 C202 H202 120.0
C202 C201 C200 120.0
C202 C201 H201 120.0
C200 C201 H201 120.0
C215 C207 C219 120.0
C215 C207 C206 119.3(7)
C219 C207 C206 120.7(7)
C216 C215 C207 120.0
C216 C215 H215 120.0
C207 C215 H215 120.0
C217 C216 C215 120.0
C217 C216 H216 120.0
C215 C216 H216 120.0
C216 C217 C218 120.0
C216 C217 H217 120.0
C218 C217 H217 120.0
C219 C218 C217 120.0
C219 C218 H218 120.0
C217 C218 H218 120.0
C218 C219 C207 120.0
C218 C219 H219 120.0
C207 C219 H219 120.0
O4 C100 H10A 109.5
O4 C100 H10B 109.5
H10A C100 H10B 109.5
O4 C100 H10C 109.5
H10A C100 H10C 109.5
H10B C100 H10C 109.5
O4 C1A H1AA 109.5
O4 C1A H1AB 109.5
H1AA C1A H1AB 109.5
O4 C1A H1AC 109.5
H1AA C1A H1AC 109.5
H1AB C1A H1AC 109.5
O6 C102 H10G 109.5
O6 C102 H10H 109.5
H10G C102 H10H 109.5
O6 C102 H10I 109.5
H10G C102 H10I 109.5
H10H C102 H10I 109.5
O6 C1B H1BA 109.5
O6 C1B H1BB 109.5
H1BA C1B H1BB 109.5
O6 C1B H1BC 109.5
H1BA C1B H1BC 109.5
H1BB C1B H1BC 109.5
C1BB C7AB H7A1 109.5
C1BB C7AB H7A2 109.5
H7A1 C7AB H7A2 109.5
C1BB C7AB H7A3 109.5
H7A1 C7AB H7A3 109.5
H7A2 C7AB H7A3 109.5
C2BB C1BB C0BB 120.0
C2BB C1BB C7AB 119.2(8)
C0BB C1BB C7AB 120.8(8)
C3BB C2BB C1BB 120.0
C3BB C2BB H2BB 120.0
C1BB C2BB H2BB 120.0
C8AB C3BB C2BB 120.0
C8AB C3BB H3BB 120.0
C2BB C3BB H3BB 120.0
C3BB C8AB C9AB 120.0
C3BB C8AB H8AB 120.0
C9AB C8AB H8AB 120.0
C0BB C9AB C8AB 120.0
C0BB C9AB H9AB 120.0
C8AB C9AB H9AB 120.0
C9AB C0BB C1BB 120.0
C9AB C0BB H0BB 120.0
C1BB C0BB H0BB 120.0
Cl1A C1DD Cl1B 114.6(9)
Cl1A C1DD H1D1 108.6
Cl1B C1DD H1D1 108.6
Cl1A C1DD H1D2 108.6
Cl1B C1DD H1D2 108.6
H1D1 C1DD H1D2 107.6
C4AA C6AA H6A1 109.5
C4AA C6AA H6A2 109.5
H6A1 C6AA H6A2 109.5
C4AA C6AA H6A3 109.5
H6A1 C6AA H6A3 109.5
H6A2 C6AA H6A3 109.5
C5AA C4AA C3AA 120.0
C5AA C4AA C6AA 119.7(7)
C3AA C4AA C6AA 120.3(7)
C0AA C5AA C4AA 120.0
C0AA C5AA H5AA 120.0
C4AA C5AA H5AA 120.0
C5AA C0AA C1AA 120.0
C5AA C0AA H0AA 120.0
C1AA C0AA H0AA 120.0
C2AA C1AA C0AA 120.0
C2AA C1AA H1A1 120.0
C0AA C1AA H1A1 120.0
C1AA C2AA C3AA 120.0
C1AA C2AA H2AA 120.0
C3AA C2AA H2AA 120.0
C2AA C3AA C4AA 120.0
C2AA C3AA H3AA 120.0
C4AA C3AA H3AA 120.0
C4CC C6CC H6C1 109.5
C4CC C6CC H6C2 109.5
H6C1 C6CC H6C2 109.5
C4CC C6CC H6C3 109.5
H6C1 C6CC H6C3 109.5
H6C2 C6CC H6C3 109.5
C5CC C4CC C3CC 120.0
C5CC C4CC C6CC 116.9(15)
C3CC C4CC C6CC 123.1(15)
C4CC C5CC C0CC 120.0
C4CC C5CC H5CC 120.0
C0CC C5CC H5CC 120.0
C1CC C0CC C5CC 120.0
C1CC C0CC H0CC 120.0
C5CC C0CC H0CC 120.0
C2CC C1CC C0CC 120.0
C2CC C1CC H1CC 120.0
C0CC C1CC H1CC 120.0
C1CC C2CC C3CC 120.0
C1CC C2CC H2CC 120.0
C3CC C2CC H2CC 120.0
C2CC C3CC C4CC 120.0
C2CC C3CC H3CC 120.0
C4CC C3CC H3CC 120.0

loop_
_geom_bond_atom_site_label_1
_geom_bond_atom_site_label_2
_geom_bond_distance
F1 C107 1.353(6)
F2 C123 1.338(6)
F3 C147 1.346(6)
F4 C150 1.337(6)
F5 C145 1.343(6)
F6 C131 1.353(7)
F7 C129 1.359(6)
F8 C105 1.370(5)
F9 C117 1.347(6)
F10 C111 1.355(7)
F11 C125 1.364(5)
F12 C119 1.356(6)
F13 C149 1.345(6)
F14 C121 1.344(6)
F15 C146 1.336(6)
F16 C141 1.371(7)
F17 C126 1.335(6)
F18 C135 1.342(7)
F19 C159 1.357(7)
F20 C153 1.361(7)
F21 C108 1.355(6)
F22 C167 1.351(7)
F23 C122 1.350(5)
F24 C161 1.345(6)
F25 C115 1.341(6)
F26 C120 1.339(6)
F27 C103 1.339(6)
F28 C113 1.346(7)
F29 C143 1.345(7)
F30 C128 1.352(7)
F31 C137 1.349(7)
F32 C116 1.363(6)
F33 C104 1.339(6)
F34 C162 1.343(7)
F35 C132 1.349(7)
F36 C134 1.360(7)
F37 C139 1.350(7)
F38 C127 1.337(6)
F39 C152 1.342(7)
F40 C158 1.355(7)
F41 C110 1.365(7)
F42 C140 1.350(7)
F43 C168 1.333(7)
F44 C138 1.346(7)
F45 C165 1.345(7)
F46 C157 1.354(7)
F47 C133 1.357(6)
F49 C171 1.330(9)
F50 C144 1.339(7)
F51 C155 1.346(7)
F52 C156 1.347(7)
F53 C114 1.334(7)
F55 C151 1.330(7)
F56 C163 1.325(8)
F58 C109 1.332(7)
F59 C173 1.359(10)
F61 C164 1.353(8)
F68 C170 1.328(11)
F155 C169 1.355(8)
F199 C174 1.339(11)
O1 C64 1.355(6)
O1 C97 1.433(6)
O2 C70 1.368(7)
O2 C98 1.419(9)
O3 C76 1.362(7)
O3 C99 1.427(7)
O4 C82 1.335(9)
O4 C100 1.571(18)
O4 C1A 1.65(3)
O5 C88 1.359(7)
O5 C101 1.432(6)
O6 C94 1.356(8)
O6 C1B 1.48(3)
O6 C102 1.489(17)
N1 C58 1.396(7)
N1 C61 1.427(7)
N1 C1 1.434(7)
N2 C15 1.397(7)
N2 C67 1.416(6)
N2 C8 1.434(7)
N3 C18 1.376(7)
N3 C73 1.433(7)
N3 C21 1.450(6)
N4 C35 1.381(7)
N4 C28 1.441(7)
N4 C79 1.451(7)
N5 C38 1.385(7)
N5 C85 1.421(7)
N5 C41 1.435(7)
N6 C55 1.387(7)
N6 C48 1.428(7)
N6 C91 1.431(7)
C1 C2 1.394(8)
C1 C14 1.424(8)
C2 C3 1.438(8)
C2 C7 1.449(7)
C3 C4 1.334(8)
C3 H3 0.9300
C4 C5 1.415(8)
C4 H4 0.9300
C5 C6 1.368(8)
C5 H5 0.9300
C6 C7 1.415(8)
C6 H6 0.9300
C7 C8 1.408(8)
C8 C9 1.395(8)
C9 C10 1.415(8)
C9 C14 1.443(7)
C10 C11 1.364(9)
C10 H10 0.9300
C11 C12 1.431(9)
C11 H11 0.9300
C12 C13 1.348(9)
C12 H12 0.9300
C13 C14 1.426(9)
C13 H13 0.9300
C15 C20 1.412(7)
C15 C16 1.414(8)
C16 C17 1.325(8)
C16 H16 0.9300
C17 C18 1.419(7)
C17 H17 0.9300
C18 C19 1.416(7)
C19 C20 1.364(7)
C19 H19 0.9300
C20 H20 0.9300
C21 C34 1.391(7)
C21 C22 1.410(7)
C22 C27 1.427(7)
C22 C23 1.428(7)
C23 C24 1.363(7)
C23 H23 0.9300
C24 C25 1.425(7)
C24 H24 0.9300
C25 C26 1.347(8)
C25 H25 0.9300
C26 C27 1.435(7)
C26 H26 0.9300
C27 C28 1.412(7)
C28 C29 1.408(7)
C29 C30 1.428(7)
C29 C34 1.446(7)
C30 C31 1.359(7)
C30 H30 0.9300
C31 C32 1.415(8)
C31 H31 0.9300
C32 C33 1.349(8)
C32 H32 0.9300
C33 C34 1.441(7)
C33 H33 0.9300
C35 C40 1.414(8)
C35 C36 1.424(7)
C36 C37 1.324(8)
C36 H36 0.9300
C37 C38 1.421(8)
C37 H37 0.9300
C38 C39 1.410(7)
C39 C40 1.364(7)
C39 H39 0.9300
C40 H40 0.9300
C41 C54 1.404(8)
C41 C42 1.416(7)
C42 C43 1.424(8)
C42 C47 1.434(8)
C43 C44 1.361(8)
C43 H43 0.9300
C44 C45 1.414(8)
C44 H44 0.9300
C45 C46 1.357(9)
C45 H45 0.9300
C46 C47 1.435(8)
C46 H46 0.9300
C47 C48 1.394(8)
C48 C49 1.426(8)
C49 C50 1.414(9)
C49 C54 1.421(8)
C50 C51 1.368(9)
C50 H50 0.9300
C51 C52 1.426(10)
C51 H51 0.9300
C52 C53 1.343(9)
C52 H52 0.9300
C53 C54 1.441(8)
C53 H53 0.9300
C55 C60 1.419(8)
C55 C56 1.422(8)
C56 C57 1.334(8)
C56 H56 0.9300
C57 C58 1.414(8)
C57 H57 0.9300
C58 C59 1.408(8)
C59 C60 1.368(8)
C59 H59 0.9300
C60 H60 0.9300
C61 C66 1.384(7)
C61 C62 1.420(7)
C62 C63 1.347(8)
C62 H62 0.9300
C63 C64 1.409(7)
C63 H63 0.9300
C64 C65 1.403(7)
C65 C66 1.368(8)
C65 H65 0.9300
C66 H66 0.9300
C67 C68 1.365(8)
C67 C72 1.413(7)
C68 C69 1.393(8)
C68 H68 0.9300
C69 C70 1.390(8)
C69 H69 0.9300
C70 C71 1.380(9)
C71 C72 1.373(8)
C71 H71 0.9300
C72 H72 0.9300
C73 C78 1.391(8)
C73 C74 1.401(7)
C74 C75 1.376(8)
C74 H74 0.9300
C75 C76 1.372(8)
C75 H75 0.9300
C76 C77 1.402(8)
C77 C78 1.389(8)
C77 H77 0.9300
C78 H78 0.9300
C79 C80 1.375(9)
C79 C84 1.388(8)
C80 C81 1.384(9)
C80 H80 0.9300
C81 C82 1.398(12)
C81 H81 0.9300
C82 C83 1.392(12)
C83 C84 1.355(9)
C83 H83 0.9300
C84 H84 0.9300
C85 C86 1.398(7)
C85 C90 1.404(7)
C86 C87 1.358(8)
C86 H86 0.9300
C87 C88 1.404(7)
C87 H87 0.9300
C88 C89 1.387(8)
C89 C90 1.383(8)
C89 H89 0.9300
C90 H90 0.9300
C91 C92 1.397(9)
C91 C96 1.400(9)
C92 C93 1.380(9)
C92 H92 0.9300
C93 C94 1.389(11)
C93 H93 0.9300
C94 C95 1.393(11)
C95 C96 1.359(8)
C95 H95 0.9300
C96 H96 0.9300
C97 H97A 0.9600
C97 H97B 0.9600
C97 H97C 0.9600
C98 H98A 0.9600
C98 H98B 0.9600
C98 H98C 0.9600
C99 H99A 0.9600
C99 H99B 0.9600
C99 H99C 0.9600
C101 H10D 0.9600
C101 H10E 0.9600
C101 H10F 0.9600
C103 C108 1.375(8)
C103 C104 1.388(7)
C104 C105 1.387(8)
C105 C106 1.379(8)
C106 C107 1.403(7)
C106 B237 1.652(8)
C107 C108 1.372(8)
C109 C110 1.368(9)
C109 C114 1.387(9)
C110 C111 1.375(8)
C111 C112 1.394(8)
C112 C113 1.377(8)
C112 B237 1.659(8)
C113 C114 1.408(9)
C115 C116 1.378(8)
C115 C120 1.394(7)
C116 C117 1.360(8)
C117 C118 1.390(7)
C118 C119 1.390(8)
C118 B237 1.655(8)
C119 C120 1.373(8)
C121 C122 1.369(8)
C121 C126 1.386(7)
C122 C123 1.394(7)
C123 C124 1.383(7)
C124 C125 1.389(8)
C124 B237 1.649(7)
C125 C126 1.387(7)
C127 C128 1.375(8)
C127 C132 1.375(9)
C128 C129 1.386(8)
C129 C130 1.389(8)
C130 C131 1.391(8)
C130 B242 1.653(8)
C131 C132 1.386(8)
C133 C138 1.358(10)
C133 C134 1.377(9)
C134 C135 1.391(8)
C135 C136 1.382(9)
C136 C137 1.402(8)
C136 B242 1.655(8)
C137 C138 1.378(8)
C139 C144 1.375(9)
C139 C140 1.375(9)
C140 C141 1.369(8)
C141 C142 1.388(8)
C142 C143 1.381(8)
C142 B242 1.642(8)
C143 C144 1.391(8)
C145 C146 1.389(8)
C145 C150 1.389(8)
C146 C147 1.374(8)
C147 C148 1.407(8)
C148 C149 1.400(8)
C148 B242 1.657(8)
C149 C150 1.377(8)
C151 C152 1.388(9)
C151 C156 1.391(10)
C152 C153 1.373(9)
C153 C154 1.378(8)
C154 C155 1.408(8)
C154 B245 1.647(9)
C155 C156 1.373(9)
C157 C158 1.362(9)
C157 C162 1.379(9)
C158 C159 1.383(8)
C159 C160 1.391(8)
C160 C161 1.404(8)
C160 B245 1.653(8)
C161 C162 1.373(8)
C163 C164 1.376(10)
C163 C168 1.387(9)
C164 C165 1.384(9)
C165 C166 1.396(9)
C166 C167 1.388(8)
C166 B245 1.658(9)
C167 C168 1.386(9)
C169 C170 1.357(14)
C169 C174 1.387(15)
C170 C171 1.388(9)
C171 C172 1.410(10)
C172 C173 1.387(10)
C172 B245 1.653(8)
C173 C174 1.401(10)
C175 C176 1.528(9)
C175 H17A 0.9600
C175 H17B 0.9600
C175 H17C 0.9600
C189 C190 1.496(9)
C189 H18A 0.9600
C189 H18B 0.9600
C189 H18C 0.9600
C197 C200 1.483(11)
C197 H19A 0.9600
C197 H19B 0.9600
C197 H19C 0.9600
C206 C207 1.524(11)
C206 H20A 0.9600
C206 H20B 0.9600
C206 H20C 0.9600
C176 C177 1.3900
C176 C181 1.3900
C177 C178 1.3900
C177 H177 0.9300
C178 C179 1.3900
C178 H178 0.9300
C179 C180 1.3900
C179 H179 0.9300
C180 C181 1.3900
C180 H180 0.9300
C181 H181 0.9300
C190 C196 1.3900
C190 C191 1.3900
C196 C195 1.3900
C196 H196 0.9300
C195 C193 1.3900
C195 H195 0.9300
C193 C192 1.3900
C193 H193 0.9300
C192 C191 1.3900
C192 H192 0.9300
C191 H191 0.9300
C200 C205 1.3900
C200 C201 1.3900
C205 C204 1.3900
C205 H205 0.9300
C204 C203 1.3900
C204 H204 0.9300
C203 C202 1.3900
C203 H203 0.9300
C202 C201 1.3900
C202 H202 0.9300
C201 H201 0.9300
C207 C215 1.3900
C207 C219 1.3900
C215 C216 1.3900
C215 H215 0.9300
C216 C217 1.3900
C216 H216 0.9300
C217 C218 1.3900
C217 H217 0.9300
C218 C219 1.3900
C218 H218 0.9300
C219 H219 0.9300
C100 H10A 0.9600
C100 H10B 0.9600
C100 H10C 0.9600
C1A H1AA 0.9600
C1A H1AB 0.9600
C1A H1AC 0.9600
C102 H10G 0.9600
C102 H10H 0.9600
C102 H10I 0.9600
C1B H1BA 0.9600
C1B H1BB 0.9600
C1B H1BC 0.9600
C7AB C1BB 1.515(11)
C7AB H7A1 0.9600
C7AB H7A2 0.9600
C7AB H7A3 0.9600
C1BB C2BB 1.3900
C1BB C0BB 1.3900
C2BB C3BB 1.3900
C2BB H2BB 0.9300
C3BB C8AB 1.3900
C3BB H3BB 0.9300
C8AB C9AB 1.3900
C8AB H8AB 0.9300
C9AB C0BB 1.3900
C9AB H9AB 0.9300
C0BB H0BB 0.9300
Cl1A C1DD 1.745(10)
Cl1B C1DD 1.748(10)
C1DD H1D1 0.9700
C1DD H1D2 0.9700
C6AA C4AA 1.529(11)
C6AA H6A1 0.9600
C6AA H6A2 0.9600
C6AA H6A3 0.9600
C4AA C5AA 1.3900
C4AA C3AA 1.3900
C5AA C0AA 1.3900
C5AA H5AA 0.9300
C0AA C1AA 1.3900
C0AA H0AA 0.9300
C1AA C2AA 1.3900
C1AA H1A1 0.9300
C2AA C3AA 1.3900
C2AA H2AA 0.9300
C3AA H3AA 0.9300
C6CC C4CC 1.548(19)
C6CC H6C1 0.9600
C6CC H6C2 0.9600
C6CC H6C3 0.9600
C4CC C5CC 1.3900
C4CC C3CC 1.3900
C5CC C0CC 1.3900
C5CC H5CC 0.9300
C0CC C1CC 1.3900
C0CC H0CC 0.9300
C1CC C2CC 1.3900
C1CC H1CC 0.9300
C2CC C3CC 1.3900
C2CC H2CC 0.9300
C3CC H3CC 0.9300

loop_
_geom_torsion_atom_site_label_1
_geom_torsion_atom_site_label_2
_geom_torsion_atom_site_label_3
_geom_torsion_atom_site_label_4
_geom_torsion
C58 N1 C1 C2 -107.9(6)
C61 N1 C1 C2 68.0(7)
C58 N1 C1 C14 70.2(7)
C61 N1 C1 C14 -113.9(6)
C14 C1 C2 C3 -178.2(5)
N1 C1 C2 C3 -0.2(8)
C14 C1 C2 C7 0.0(8)
N1 C1 C2 C7 178.0(5)
C1 C2 C3 C4 -178.7(5)
C7 C2 C3 C4 3.1(8)
C2 C3 C4 C5 1.0(8)
C3 C4 C5 C6 -3.3(8)
C4 C5 C6 C7 1.4(8)
C5 C6 C7 C8 -178.5(5)
C5 C6 C7 C2 2.7(8)
C1 C2 C7 C8 -2.0(7)
C3 C2 C7 C8 176.3(5)
C1 C2 C7 C6 176.8(5)
C3 C2 C7 C6 -4.9(7)
C6 C7 C8 C9 -176.4(5)
C2 C7 C8 C9 2.3(8)
C6 C7 C8 N2 3.7(8)
C2 C7 C8 N2 -177.6(4)
C15 N2 C8 C9 -104.9(6)
C67 N2 C8 C9 82.1(6)
C15 N2 C8 C7 75.0(6)
C67 N2 C8 C7 -98.0(6)
C7 C8 C9 C10 -179.4(5)
N2 C8 C9 C10 0.5(8)
C7 C8 C9 C14 -0.5(8)
N2 C8 C9 C14 179.4(5)
C8 C9 C10 C11 -179.3(5)
C14 C9 C10 C11 1.9(8)
C9 C10 C11 C12 1.2(9)
C10 C11 C12 C13 -2.7(9)
C11 C12 C13 C14 1.0(9)
C2 C1 C14 C13 -177.3(5)
N1 C1 C14 C13 4.6(8)
C2 C1 C14 C9 1.8(8)
N1 C1 C14 C9 -176.3(5)
C12 C13 C14 C1 -178.9(5)
C12 C13 C14 C9 2.1(8)
C8 C9 C14 C1 -1.5(7)
C10 C9 C14 C1 177.4(5)
C8 C9 C14 C13 177.6(5)
C10 C9 C14 C13 -3.5(8)
C67 N2 C15 C20 -147.3(5)
C8 N2 C15 C20 39.9(7)
C67 N2 C15 C16 36.3(7)
C8 N2 C15 C16 -136.6(5)
N2 C15 C16 C17 177.4(5)
C20 C15 C16 C17 0.8(7)
C15 C16 C17 C18 3.9(8)
C73 N3 C18 C19 171.1(4)
C21 N3 C18 C19 -4.9(7)
C73 N3 C18 C17 -10.0(7)
C21 N3 C18 C17 174.0(4)
C16 C17 C18 N3 176.4(5)
C16 C17 C18 C19 -4.6(7)
N3 C18 C19 C20 179.6(4)
C17 C18 C19 C20 0.7(7)
C18 C19 C20 C15 3.9(7)
N2 C15 C20 C19 178.7(5)
C16 C15 C20 C19 -4.7(7)
C18 N3 C21 C34 98.6(6)
C73 N3 C21 C34 -77.6(6)
C18 N3 C21 C22 -78.5(6)
C73 N3 C21 C22 105.4(5)
C34 C21 C22 C27 0.6(8)
N3 C21 C22 C27 177.6(5)
C34 C21 C22 C23 177.5(5)
N3 C21 C22 C23 -5.5(8)
C21 C22 C23 C24 -175.4(5)
C27 C22 C23 C24 1.5(8)
C22 C23 C24 C25 1.0(8)
C23 C24 C25 C26 -2.3(8)
C24 C25 C26 C27 0.9(8)
C21 C22 C27 C28 -4.1(7)
C23 C22 C27 C28 178.9(5)
C21 C22 C27 C26 174.2(5)
C23 C22 C27 C26 -2.8(7)
C25 C26 C27 C28 179.8(5)
C25 C26 C27 C22 1.6(8)
C22 C27 C28 C29 5.3(8)
C26 C27 C28 C29 -172.9(5)
C22 C27 C28 N4 -176.3(5)
C26 C27 C28 N4 5.5(8)
C35 N4 C28 C29 -116.8(5)
C79 N4 C28 C29 68.0(6)
C35 N4 C28 C27 64.7(7)
C79 N4 C28 C27 -110.5(5)
C27 C28 C29 C30 -179.2(5)
N4 C28 C29 C30 2.4(8)
C27 C28 C29 C34 -2.9(8)
N4 C28 C29 C34 178.7(5)
C28 C29 C30 C31 -178.0(6)
C34 C29 C30 C31 5.7(9)
C29 C30 C31 C32 -3.5(9)
C30 C31 C32 C33 -0.4(10)
C31 C32 C33 C34 1.9(9)
C22 C21 C34 C33 -178.4(5)
N3 C21 C34 C33 4.7(8)
C22 C21 C34 C29 1.9(8)
N3 C21 C34 C29 -175.1(5)
C32 C33 C34 C21 -179.4(5)
C32 C33 C34 C29 0.4(8)
C28 C29 C34 C21 -0.8(8)
C30 C29 C34 C21 175.7(5)
C28 C29 C34 C33 179.5(5)
C30 C29 C34 C33 -4.0(8)
C28 N4 C35 C40 18.1(7)
C79 N4 C35 C40 -167.1(5)
C28 N4 C35 C36 -158.1(5)
C79 N4 C35 C36 16.8(7)
N4 C35 C36 C37 179.3(5)
C40 C35 C36 C37 3.0(8)
C35 C36 C37 C38 -1.9(8)
C85 N5 C38 C39 152.0(5)
C41 N5 C38 C39 -26.1(7)
C85 N5 C38 C37 -28.2(7)
C41 N5 C38 C37 153.6(5)
C36 C37 C38 N5 179.9(5)
C36 C37 C38 C39 -0.4(8)
N5 C38 C39 C40 -178.7(5)
C37 C38 C39 C40 1.6(8)
C38 C39 C40 C35 -0.4(8)
N4 C35 C40 C39 -178.1(5)
C36 C35 C40 C39 -1.8(7)
C38 N5 C41 C54 96.9(6)
C85 N5 C41 C54 -81.3(6)
C38 N5 C41 C42 -84.8(6)
C85 N5 C41 C42 97.0(6)
C54 C41 C42 C43 176.3(5)
N5 C41 C42 C43 -1.9(7)
C54 C41 C42 C47 -1.7(7)
N5 C41 C42 C47 -179.9(4)
C41 C42 C43 C44 179.6(5)
C47 C42 C43 C44 -2.5(8)
C42 C43 C44 C45 0.9(8)
C43 C44 C45 C46 -0.7(8)
C44 C45 C46 C47 1.9(8)
C41 C42 C47 C48 0.3(7)
C43 C42 C47 C48 -177.7(5)
C41 C42 C47 C46 -178.3(5)
C43 C42 C47 C46 3.6(7)
C45 C46 C47 C48 178.0(5)
C45 C46 C47 C42 -3.4(8)
C42 C47 C48 C49 1.9(8)
C46 C47 C48 C49 -179.5(5)
C42 C47 C48 N6 -178.4(4)
C46 C47 C48 N6 0.2(8)
C55 N6 C48 C47 100.1(6)
C91 N6 C48 C47 -81.3(7)
C55 N6 C48 C49 -80.2(7)
C91 N6 C48 C49 98.3(6)
C47 C48 C49 C50 176.6(5)
N6 C48 C49 C50 -3.1(8)
C47 C48 C49 C54 -2.8(8)
N6 C48 C49 C54 177.6(5)
C54 C49 C50 C51 -1.0(8)
C48 C49 C50 C51 179.6(5)
C49 C50 C51 C52 -1.1(9)
C50 C51 C52 C53 1.8(9)
C51 C52 C53 C54 -0.4(9)
C42 C41 C54 C49 0.8(8)
N5 C41 C54 C49 179.0(5)
C42 C41 C54 C53 -179.6(5)
N5 C41 C54 C53 -1.4(7)
C50 C49 C54 C41 -178.0(5)
C48 C49 C54 C41 1.4(7)
C50 C49 C54 C53 2.4(8)
C48 C49 C54 C53 -178.2(5)
C52 C53 C54 C41 178.7(5)
C52 C53 C54 C49 -1.7(8)
C48 N6 C55 C60 -24.0(8)
C91 N6 C55 C60 157.5(5)
C48 N6 C55 C56 153.1(5)
C91 N6 C55 C56 -25.5(8)
N6 C55 C56 C57 177.3(5)
C60 C55 C56 C57 -5.6(8)
C55 C56 C57 C58 1.7(9)
C61 N1 C58 C59 -145.7(5)
C1 N1 C58 C59 30.3(8)
C61 N1 C58 C57 36.2(8)
C1 N1 C58 C57 -147.8(5)
C56 C57 C58 N1 -178.6(5)
C56 C57 C58 C59 3.3(8)
N1 C58 C59 C60 177.6(5)
C57 C58 C59 C60 -4.3(8)
C58 C59 C60 C55 0.3(8)
N6 C55 C60 C59 -178.3(5)
C56 C55 C60 C59 4.5(8)
C58 N1 C61 C66 -140.5(6)
C1 N1 C61 C66 43.5(8)
C58 N1 C61 C62 42.1(8)
C1 N1 C61 C62 -133.9(6)
C66 C61 C62 C63 4.2(9)
N1 C61 C62 C63 -178.4(5)
C61 C62 C63 C64 -2.5(9)
C97 O1 C64 C65 13.7(7)
C97 O1 C64 C63 -167.6(5)
C62 C63 C64 O1 -178.9(5)
C62 C63 C64 C65 -0.1(8)
O1 C64 C65 C66 179.8(5)
C63 C64 C65 C66 1.1(8)
C64 C65 C66 C61 0.5(8)
C62 C61 C66 C65 -3.1(8)
N1 C61 C66 C65 179.5(5)
C15 N2 C67 C68 -148.6(5)
C8 N2 C67 C68 24.1(8)
C15 N2 C67 C72 31.9(8)
C8 N2 C67 C72 -155.4(5)
C72 C67 C68 C69 -2.9(9)
N2 C67 C68 C69 177.6(5)
C67 C68 C69 C70 -0.3(9)
C98 O2 C70 C71 -175.1(7)
C98 O2 C70 C69 4.9(10)
C68 C69 C70 O2 -177.9(6)
C68 C69 C70 C71 2.1(9)
O2 C70 C71 C72 179.4(6)
C69 C70 C71 C72 -0.6(10)
C70 C71 C72 C67 -2.6(10)
C68 C67 C72 C71 4.4(9)
N2 C67 C72 C71 -176.2(6)
C18 N3 C73 C78 130.9(5)
C21 N3 C73 C78 -53.1(7)
C18 N3 C73 C74 -48.5(7)
C21 N3 C73 C74 127.6(5)
C78 C73 C74 C75 -5.4(8)
N3 C73 C74 C75 173.9(5)
C73 C74 C75 C76 2.9(9)
C99 O3 C76 C75 -8.1(9)
C99 O3 C76 C77 172.8(6)
C74 C75 C76 O3 -178.0(5)
C74 C75 C76 C77 1.0(9)
O3 C76 C77 C78 176.9(5)
C75 C76 C77 C78 -2.3(9)
C76 C77 C78 C73 -0.4(9)
C74 C73 C78 C77 4.2(8)
N3 C73 C78 C77 -175.2(5)
C35 N4 C79 C80 -139.2(5)
C28 N4 C79 C80 35.8(6)
C35 N4 C79 C84 43.7(7)
C28 N4 C79 C84 -141.3(5)
C84 C79 C80 C81 -1.7(8)
N4 C79 C80 C81 -178.8(5)
C79 C80 C81 C82 -0.4(10)
C100 O4 C82 C83 169.4(10)
C1A O4 C82 C83 -12.7(14)
C100 O4 C82 C81 -11.1(13)
C1A O4 C82 C81 166.9(12)
C80 C81 C82 O4 -178.0(7)
C80 C81 C82 C83 1.5(11)
O4 C82 C83 C84 179.0(7)
C81 C82 C83 C84 -0.5(11)
C82 C83 C84 C79 -1.6(10)
C80 C79 C84 C83 2.7(8)
N4 C79 C84 C83 179.7(5)
C38 N5 C85 C86 -39.0(8)
C41 N5 C85 C86 139.2(5)
C38 N5 C85 C90 142.4(6)
C41 N5 C85 C90 -39.4(7)
C90 C85 C86 C87 -2.2(9)
N5 C85 C86 C87 179.2(5)
C85 C86 C87 C88 -0.8(9)
C101 O5 C88 C89 -4.9(9)
C101 O5 C88 C87 178.4(5)
C86 C87 C88 O5 -178.8(5)
C86 C87 C88 C89 4.3(9)
O5 C88 C89 C90 178.7(6)
C87 C88 C89 C90 -4.7(9)
C88 C89 C90 C85 1.7(9)
C86 C85 C90 C89 1.8(9)
N5 C85 C90 C89 -179.7(5)
C55 N6 C91 C92 147.3(6)
C48 N6 C91 C92 -31.3(8)
C55 N6 C91 C96 -36.1(8)
C48 N6 C91 C96 145.4(6)
C96 C91 C92 C93 2.8(9)
N6 C91 C92 C93 179.5(6)
C91 C92 C93 C94 1.8(10)
C1B O6 C94 C93 8(2)
C102 O6 C94 C93 -176.0(9)
C1B O6 C94 C95 -169.7(18)
C102 O6 C94 C95 5.8(12)
C92 C93 C94 O6 177.7(7)
C92 C93 C94 C95 -4.1(11)
O6 C94 C95 C96 180.0(7)
C93 C94 C95 C96 1.8(11)
C94 C95 C96 C91 2.9(10)
C92 C91 C96 C95 -5.2(9)
N6 C91 C96 C95 178.1(6)
F27 C103 C104 F33 -2.0(8)
C108 C103 C104 F33 179.1(5)
F27 C103 C104 C105 177.1(5)
C108 C103 C104 C105 -1.7(8)
F33 C104 C105 F8 0.2(8)
C103 C104 C105 F8 -179.0(5)
F33 C104 C105 C106 179.8(5)
C103 C104 C105 C106 0.7(9)
F8 C105 C106 C107 -178.4(5)
C104 C105 C106 C107 1.9(8)
F8 C105 C106 B237 -4.0(8)
C104 C105 C106 B237 176.3(5)
C105 C106 C107 F1 176.0(5)
B237 C106 C107 F1 2.1(8)
C105 C106 C107 C108 -3.8(8)
B237 C106 C107 C108 -177.7(5)
F1 C107 C108 F21 2.6(7)
C106 C107 C108 F21 -177.6(5)
F1 C107 C108 C103 -176.8(5)
C106 C107 C108 C103 3.0(9)
F27 C103 C108 F21 1.7(8)
C104 C103 C108 F21 -179.5(5)
F27 C103 C108 C107 -178.8(5)
C104 C103 C108 C107 0.0(8)
F58 C109 C110 F41 0.5(10)
C114 C109 C110 F41 -177.4(6)
F58 C109 C110 C111 179.7(6)
C114 C109 C110 C111 1.8(10)
F41 C110 C111 F10 0.3(8)
C109 C110 C111 F10 -178.9(6)
F41 C110 C111 C112 -179.7(5)
C109 C110 C111 C112 1.1(10)
F10 C111 C112 C113 176.4(5)
C110 C111 C112 C113 -3.6(8)
F10 C111 C112 B237 -0.5(7)
C110 C111 C112 B237 179.4(5)
C111 C112 C113 F28 -176.2(5)
B237 C112 C113 F28 0.4(9)
C111 C112 C113 C114 3.5(9)
B237 C112 C113 C114 -179.9(6)
F58 C109 C114 F53 0.6(10)
C110 C109 C114 F53 178.5(6)
F58 C109 C114 C113 -179.9(6)
C110 C109 C114 C113 -1.9(10)
F28 C113 C114 F53 -1.6(9)
C112 C113 C114 F53 178.7(6)
F28 C113 C114 C109 178.9(6)
C112 C113 C114 C109 -0.8(10)
F25 C115 C116 C117 179.4(5)
C120 C115 C116 C117 -0.4(8)
F25 C115 C116 F32 -0.5(8)
C120 C115 C116 F32 179.7(5)
F32 C116 C117 F9 1.1(8)
C115 C116 C117 F9 -178.7(5)
F32 C116 C117 C118 -177.5(5)
C115 C116 C117 C118 2.7(9)
F9 C117 C118 C119 177.9(5)
C116 C117 C118 C119 -3.6(8)
F9 C117 C118 B237 3.1(7)
C116 C117 C118 B237 -178.4(5)
C117 C118 C119 F12 -177.5(5)
B237 C118 C119 F12 -3.1(9)
C117 C118 C119 C120 2.5(8)
B237 C118 C119 C120 176.8(5)
F12 C119 C120 F26 -0.2(8)
C118 C119 C120 F26 179.8(5)
F12 C119 C120 C115 179.5(5)
C118 C119 C120 C115 -0.5(9)
F25 C115 C120 F26 -0.7(8)
C116 C115 C120 F26 179.1(5)
F25 C115 C120 C119 179.6(5)
C116 C115 C120 C119 -0.6(8)
F14 C121 C122 F23 3.0(8)
C126 C121 C122 F23 -178.4(5)
F14 C121 C122 C123 -177.3(5)
C126 C121 C122 C123 1.3(8)
F23 C122 C123 F2 -1.6(7)
C121 C122 C123 F2 178.7(5)
F23 C122 C123 C124 178.9(5)
C121 C122 C123 C124 -0.8(8)
F2 C123 C124 C125 179.6(5)
C122 C123 C124 C125 -1.0(8)
F2 C123 C124 B237 7.0(8)
C122 C123 C124 B237 -173.5(5)
C123 C124 C125 F11 -179.1(5)
B237 C124 C125 F11 -6.2(8)
C123 C124 C125 C126 2.4(8)
B237 C124 C125 C126 175.4(5)
F14 C121 C126 F17 -0.2(8)
C122 C121 C126 F17 -178.8(5)
F14 C121 C126 C125 178.6(5)
C122 C121 C126 C125 -0.1(8)
F11 C125 C126 F17 -1.7(8)
C124 C125 C126 F17 176.8(5)
F11 C125 C126 C121 179.5(5)
C124 C125 C126 C121 -1.9(9)
F38 C127 C128 F30 1.2(9)
C132 C127 C128 F30 -177.2(5)
F38 C127 C128 C129 -179.6(5)
C132 C127 C128 C129 2.0(9)
F30 C128 C129 F7 -0.9(8)
C127 C128 C129 F7 179.9(5)
F30 C128 C129 C130 175.6(5)
C127 C128 C129 C130 -3.6(9)
F7 C129 C130 C131 178.9(5)
C128 C129 C130 C131 2.7(8)
F7 C129 C130 B242 8.6(9)
C128 C129 C130 B242 -167.7(6)
C129 C130 C131 F6 -177.9(5)
B242 C130 C131 F6 -6.9(8)
C129 C130 C131 C132 -0.3(8)
B242 C130 C131 C132 170.7(5)
F38 C127 C132 F35 0.9(9)
C128 C127 C132 F35 179.3(5)
F38 C127 C132 C131 -178.2(5)
C128 C127 C132 C131 0.1(9)
F6 C131 C132 F35 -2.5(8)
C130 C131 C132 F35 179.8(5)
F6 C131 C132 C127 176.7(5)
C130 C131 C132 C127 -1.0(9)
F47 C133 C134 F36 -1.2(8)
C138 C133 C134 F36 -178.6(5)
F47 C133 C134 C135 178.6(4)
C138 C133 C134 C135 1.3(8)
F36 C134 C135 F18 -2.4(7)
C133 C134 C135 F18 177.7(5)
F36 C134 C135 C136 177.5(5)
C133 C134 C135 C136 -2.4(8)
F18 C135 C136 C137 -177.4(5)
C134 C135 C136 C137 2.7(8)
F18 C135 C136 B242 -2.4(8)
C134 C135 C136 B242 177.8(5)
C135 C136 C137 F31 178.3(5)
B242 C136 C137 F31 2.8(7)
C135 C136 C137 C138 -2.2(8)
B242 C136 C137 C138 -177.8(5)
F47 C133 C138 F44 1.9(8)
C134 C133 C138 F44 179.2(5)
F47 C133 C138 C137 -178.1(5)
C134 C133 C138 C137 -0.8(8)
F31 C137 C138 F44 0.8(8)
C136 C137 C138 F44 -178.7(5)
F31 C137 C138 C133 -179.2(5)
C136 C137 C138 C133 1.4(9)
F37 C139 C140 F42 -0.2(8)
C144 C139 C140 F42 -179.7(5)
F37 C139 C140 C141 -179.7(5)
C144 C139 C140 C141 0.8(9)
F42 C140 C141 F16 1.0(8)
C139 C140 C141 F16 -179.6(5)
F42 C140 C141 C142 -178.3(5)
C139 C140 C141 C142 1.1(9)
C140 C141 C142 C143 -2.5(8)
F16 C141 C142 C143 178.2(5)
C140 C141 C142 B242 -178.5(5)
F16 C141 C142 B242 2.2(7)
C141 C142 C143 F29 -175.9(5)
B242 C142 C143 F29 -0.4(8)
C141 C142 C143 C144 2.2(8)
B242 C142 C143 C144 177.7(5)
F37 C139 C144 F50 -1.5(8)
C140 C139 C144 F50 178.0(5)
F37 C139 C144 C143 179.4(5)
C140 C139 C144 C143 -1.1(8)
F29 C143 C144 F50 -1.3(8)
C142 C143 C144 F50 -179.6(5)
F29 C143 C144 C139 177.7(5)
C142 C143 C144 C139 -0.5(9)
F5 C145 C146 F15 -1.6(7)
C150 C145 C146 F15 177.2(4)
F5 C145 C146 C147 177.1(5)
C150 C145 C146 C147 -4.1(7)
F15 C146 C147 F3 -0.4(7)
C145 C146 C147 F3 -179.1(4)
F15 C146 C147 C148 -178.5(5)
C145 C146 C147 C148 2.8(8)
F3 C147 C148 C149 -178.1(4)
C146 C147 C148 C149 0.0(8)
F3 C147 C148 B242 -4.9(7)
C146 C147 C148 B242 173.2(5)
C147 C148 C149 F13 176.9(4)
B242 C148 C149 F13 4.5(8)
C147 C148 C149 C150 -1.5(8)
B242 C148 C149 C150 -173.9(5)
F13 C149 C150 F4 1.3(7)
C148 C149 C150 F4 179.8(5)
F13 C149 C150 C145 -178.3(4)
C148 C149 C150 C145 0.1(8)
F5 C145 C150 F4 1.9(7)
C146 C145 C150 F4 -176.9(4)
F5 C145 C150 C149 -178.4(5)
C146 C145 C150 C149 2.8(7)
F55 C151 C152 F39 0.6(9)
C156 C151 C152 F39 179.9(5)
F55 C151 C152 C153 179.6(5)
C156 C151 C152 C153 -1.1(9)
F39 C152 C153 F20 -1.6(8)
C151 C152 C153 F20 179.5(5)
F39 C152 C153 C154 176.9(6)
C151 C152 C153 C154 -2.0(10)
F20 C153 C154 C155 -177.5(5)
C152 C153 C154 C155 4.1(9)
F20 C153 C154 B245 0.5(8)
C152 C153 C154 B245 -178.0(6)
C153 C154 C155 F51 177.0(5)
B245 C154 C155 F51 -0.8(10)
C153 C154 C155 C156 -3.3(9)
B245 C154 C155 C156 179.0(6)
F51 C155 C156 F52 0.8(9)
C154 C155 C156 F52 -178.9(6)
F51 C155 C156 C151 -179.7(6)
C154 C155 C156 C151 0.6(10)
F55 C151 C156 F52 0.6(9)
C152 C151 C156 F52 -178.7(6)
F55 C151 C156 C155 -178.9(6)
C152 C151 C156 C155 1.8(10)
F46 C157 C158 F40 -1.1(8)
C162 C157 C158 F40 -177.2(5)
F46 C157 C158 C159 177.9(5)
C162 C157 C158 C159 1.8(9)
F40 C158 C159 F19 0.0(8)
C157 C158 C159 F19 -179.0(5)
F40 C158 C159 C160 -179.9(5)
C157 C158 C159 C160 1.0(9)
F19 C159 C160 C161 176.1(5)
C158 C159 C160 C161 -3.9(8)
F19 C159 C160 B245 -0.3(9)
C158 C159 C160 B245 179.7(6)
C159 C160 C161 F24 -176.1(5)
B245 C160 C161 F24 0.5(8)
C159 C160 C161 C162 4.5(8)
B245 C160 C161 C162 -178.9(5)
F24 C161 C162 F34 0.6(8)
C160 C161 C162 F34 -180.0(5)
F24 C161 C162 C157 178.5(5)
C160 C161 C162 C157 -2.1(9)
F46 C157 C162 F34 0.6(8)
C158 C157 C162 F34 176.7(5)
F46 C157 C162 C161 -177.4(5)
C158 C157 C162 C161 -1.3(9)
F56 C163 C164 F61 2.9(11)
C168 C163 C164 F61 179.8(6)
F56 C163 C164 C165 -176.9(6)
C168 C163 C164 C165 0.0(10)
F61 C164 C165 F45 -3.0(10)
C163 C164 C165 F45 176.8(6)
F61 C164 C165 C166 178.2(6)
C163 C164 C165 C166 -2.0(11)
F45 C165 C166 C167 -178.1(5)
C164 C165 C166 C167 0.6(9)
F45 C165 C166 B245 -9.2(9)
C164 C165 C166 B245 169.5(6)
C165 C166 C167 F22 -179.9(5)
B245 C166 C167 F22 10.0(7)
C165 C166 C167 C168 2.7(8)
B245 C166 C167 C168 -167.3(5)
F22 C167 C168 F43 -1.0(8)
C166 C167 C168 F43 176.5(5)
F22 C167 C168 C163 177.8(5)
C166 C167 C168 C163 -4.7(9)
F56 C163 C168 F43 -1.2(9)
C164 C163 C168 F43 -178.1(6)
F56 C163 C168 C167 -180.0(6)
C164 C163 C168 C167 3.1(9)
F155 C169 C170 F68 3.7(13)
C174 C169 C170 F68 -177.5(8)
F155 C169 C170 C171 -177.2(7)
C174 C169 C170 C171 1.6(13)
F68 C170 C171 F49 -5.4(10)
C169 C170 C171 F49 175.5(7)
F68 C170 C171 C172 175.7(6)
C169 C170 C171 C172 -3.3(11)
F49 C171 C172 C173 -176.2(6)
C170 C171 C172 C173 2.6(10)
F49 C171 C172 B245 -1.3(10)
C170 C171 C172 B245 177.5(6)
C171 C172 C173 F59 179.1(6)
B245 C172 C173 F59 3.7(10)
C171 C172 C173 C174 -0.2(11)
B245 C172 C173 C174 -175.6(7)
F155 C169 C174 F199 0.6(14)
C170 C169 C174 F199 -178.2(8)
F155 C169 C174 C173 179.4(8)
C170 C169 C174 C173 0.6(14)
F59 C173 C174 F199 -1.8(12)
C172 C173 C174 F199 177.5(8)
F59 C173 C174 C169 179.3(8)
C172 C173 C174 C169 -1.3(13)
C123 C124 B237 C106 104.3(6)
C125 C124 B237 C106 -67.7(6)
C123 C124 B237 C118 -133.6(5)
C125 C124 B237 C118 54.3(7)
C123 C124 B237 C112 -17.2(7)
C125 C124 B237 C112 170.8(5)
C105 C106 B237 C124 -65.8(6)
C107 C106 B237 C124 107.7(6)
C105 C106 B237 C118 172.2(5)
C107 C106 B237 C118 -14.4(8)
C105 C106 B237 C112 56.2(6)
C107 C106 B237 C112 -130.3(5)
C117 C118 B237 C124 -168.9(5)
C119 C118 B237 C124 17.1(8)
C117 C118 B237 C106 -53.8(7)
C119 C118 B237 C106 132.2(6)
C117 C118 B237 C112 68.2(6)
C119 C118 B237 C112 -105.9(6)
C113 C112 B237 C124 128.9(6)
C111 C112 B237 C124 -54.7(7)
C113 C112 B237 C106 14.1(7)
C111 C112 B237 C106 -169.5(5)
C113 C112 B237 C118 -108.3(6)
C111 C112 B237 C118 68.1(6)
C143 C142 B242 C130 16.4(8)
C141 C142 B242 C130 -168.3(5)
C143 C142 B242 C136 -106.0(6)
C141 C142 B242 C136 69.3(6)
C143 C142 B242 C148 130.7(6)
C141 C142 B242 C148 -54.0(6)
C129 C130 B242 C142 -139.0(6)
C131 C130 B242 C142 51.2(7)
C129 C130 B242 C136 -22.7(8)
C131 C130 B242 C136 167.5(5)
C129 C130 B242 C148 99.6(6)
C131 C130 B242 C148 -70.2(6)
C135 C136 B242 C142 -107.6(6)
C137 C136 B242 C142 67.3(6)
C135 C136 B242 C130 128.0(6)
C137 C136 B242 C130 -57.1(6)
C135 C136 B242 C148 14.4(8)
C137 C136 B242 C148 -170.7(5)
C149 C148 B242 C142 -16.4(8)
C147 C148 B242 C142 171.6(5)
C149 C148 B242 C130 107.1(6)
C147 C148 B242 C130 -64.9(6)
C149 C148 B242 C136 -132.1(5)
C147 C148 B242 C136 55.9(6)
C153 C154 B245 C172 168.6(6)
C155 C154 B245 C172 -13.8(9)
C153 C154 B245 C160 -68.9(7)
C155 C154 B245 C160 108.8(6)
C153 C154 B245 C166 54.4(7)
C155 C154 B245 C166 -128.0(6)
C173 C172 B245 C154 -57.6(8)
C171 C172 B245 C154 127.7(7)
C173 C172 B245 C160 -174.9(6)
C171 C172 B245 C160 10.3(9)
C173 C172 B245 C166 63.6(7)
C171 C172 B245 C166 -111.1(7)
C159 C160 B245 C154 105.9(6)
C161 C160 B245 C154 -70.2(6)
C159 C160 B245 C172 -131.7(6)
C161 C160 B245 C172 52.2(7)
C159 C160 B245 C166 -17.3(8)
C161 C160 B245 C166 166.6(5)
C167 C166 B245 C154 -177.1(5)
C165 C166 B245 C154 14.6(8)
C167 C166 B245 C172 62.1(6)
C165 C166 B245 C172 -106.3(7)
C167 C166 B245 C160 -59.1(7)
C165 C166 B245 C160 132.5(6)
C181 C176 C177 C178 0.0
C175 C176 C177 C178 177.5(7)
C176 C177 C178 C179 0.0
C177 C178 C179 C180 0.0
C178 C179 C180 C181 0.0
C179 C180 C181 C176 0.0
C177 C176 C181 C180 0.0
C175 C176 C181 C180 -177.5(7)
C191 C190 C196 C195 0.0
C189 C190 C196 C195 -179.1(6)
C190 C196 C195 C193 0.0
C196 C195 C193 C192 0.0
C195 C193 C192 C191 0.0
C193 C192 C191 C190 0.0
C196 C190 C191 C192 0.0
C189 C190 C191 C192 179.1(6)
C201 C200 C205 C204 0.0
C197 C200 C205 C204 178.3(8)
C200 C205 C204 C203 0.0
C205 C204 C203 C202 0.0
C204 C203 C202 C201 0.0
C203 C202 C201 C200 0.0
C205 C200 C201 C202 0.0
C197 C200 C201 C202 -178.3(8)
C219 C207 C215 C216 0.0
C206 C207 C215 C216 -178.9(8)
C207 C215 C216 C217 0.0
C215 C216 C217 C218 0.0
C216 C217 C218 C219 0.0
C217 C218 C219 C207 0.0
C215 C207 C219 C218 0.0
C206 C207 C219 C218 178.9(8)
C0BB C1BB C2BB C3BB 0.0
C7AB C1BB C2BB C3BB -180(2)
C1BB C2BB C3BB C8AB 0.0
C2BB C3BB C8AB C9AB 0.0
C3BB C8AB C9AB C0BB 0.0
C8AB C9AB C0BB C1BB 0.0
C2BB C1BB C0BB C9AB 0.0
C7AB C1BB C0BB C9AB 180(2)
C3AA C4AA C5AA C0AA 0.0
C6AA C4AA C5AA C0AA -179.7(8)
C4AA C5AA C0AA C1AA 0.0
C5AA C0AA C1AA C2AA 0.0
C0AA C1AA C2AA C3AA 0.0
C1AA C2AA C3AA C4AA 0.0
C5AA C4AA C3AA C2AA 0.0
C6AA C4AA C3AA C2AA 179.7(8)
C3CC C4CC C5CC C0CC 0.0
C6CC C4CC C5CC C0CC -179.0(8)
C4CC C5CC C0CC C1CC 0.0
C5CC C0CC C1CC C2CC 0.0
C0CC C1CC C2CC C3CC 0.0
C1CC C2CC C3CC C4CC 0.0
C5CC C4CC C3CC C2CC 0.0
C6CC C4CC C3CC C2CC 179.0(8)
